data_1574181
loop_
_publ_author_name
'Luo, Shihui'
'Yuan, Xinzhu'
'Cheng, Jiangtao'
'Yang, Zhiping'
'Huang, Zhongxing'
'Wang, Jun (Joelle)'

_publ_section_title
;
 Enantioselective Zn-catalyzed hydrophosphinylation of nitrones: an
 efficient approach for constructing chiral \a-hydroxyamino-phosphine
 oxides
;
_journal_issue 16
_journal_name_full 'Chemical Science'
_journal_page_first 7051
_journal_page_last 7056
_journal_paper_doi 10.1039/D5SC01453K
_journal_volume 16
_journal_year 2025
_chemical_absolute_configuration ad
_chemical_formula_moiety '1(C26 H23 Br N O2 P), 0.25(C H2 Cl2)'
_chemical_formula_sum 'C26.25 H23.5 Br Cl0.5 N O2 P'
_chemical_formula_weight 513.56
_space_group_crystal_system triclinic
_space_group_IT_number 1
_space_group_name_Hall 'P 1'
_space_group_name_H-M_alt 'P 1'
_atom_sites_solution_hydrogens geom
_atom_sites_solution_primary dual
_audit_creation_date 2024-05-21
_audit_creation_method
;
Olex2 1.5
(compiled 2024.02.16 svn.r378c4104 for OlexSys, GUI svn.r6928)
;
_audit_update_record
;
2024-12-06 deposited with the CCDC.	2025-03-18 downloaded from the CCDC.
;
_cell_angle_alpha 79.307(4)
_cell_angle_beta 73.787(4)
_cell_angle_gamma 73.152(4)
_cell_formula_units_Z 4
_cell_length_a 10.6028(10)
_cell_length_b 14.0739(12)
_cell_length_c 18.2273(16)
_cell_measurement_reflns_used 9686
_cell_measurement_temperature 200.0(2)
_cell_measurement_theta_max 57.00
_cell_measurement_theta_min 2.87
_cell_volume 2483.4(4)
_computing_cell_refinement 'SAINT V8.40B (?, 2016)'
_computing_data_collection 'Apex3 (Bruker 2018)'
_computing_data_reduction 'SAINT V8.40B (?, 2016)'
_computing_molecular_graphics 'Olex2 1.5 (Dolomanov et al., 2009)'
_computing_publication_material 'Olex2 1.5 (Dolomanov et al., 2009)'
_computing_structure_refinement 'SHELXL 2019/2 (Sheldrick, 2015)'
_computing_structure_solution 'ShelXT 2014'
_diffrn_ambient_temperature 200.0(2)
_diffrn_detector 'Bruker PHOTON III area detector'
_diffrn_detector_area_resol_mean 7.9
_diffrn_detector_type 'CMOS area detector'
_diffrn_measured_fraction_theta_full 1.000
_diffrn_measured_fraction_theta_max 0.997
_diffrn_measurement_device 'three-circle diffractometer'
_diffrn_measurement_device_type 'Bruker D8 VENTURE'
_diffrn_measurement_method '\w and \f scans'
_diffrn_radiation_monochromator 'mirror optics'
_diffrn_radiation_probe x-ray
_diffrn_radiation_type GaK\a
_diffrn_radiation_wavelength 1.34138
_diffrn_reflns_av_R_equivalents 0.0725
_diffrn_reflns_av_unetI/netI 0.0513
_diffrn_reflns_Laue_measured_fraction_full 1.000
_diffrn_reflns_Laue_measured_fraction_max 0.997
_diffrn_reflns_limit_h_max 13
_diffrn_reflns_limit_h_min -13
_diffrn_reflns_limit_k_max 17
_diffrn_reflns_limit_k_min -17
_diffrn_reflns_limit_l_max 22
_diffrn_reflns_limit_l_min -22
_diffrn_reflns_number 88402
_diffrn_reflns_point_group_measured_fraction_full 0.987
_diffrn_reflns_point_group_measured_fraction_max 0.976
_diffrn_reflns_theta_full 53.594
_diffrn_reflns_theta_max 57.019
_diffrn_reflns_theta_min 2.210
_diffrn_source 'microfocus Metaljet'
_diffrn_source_current 3.0
_diffrn_source_power 0.20958
_diffrn_source_type 'Incoatec Metaljet'
_diffrn_source_voltage 69.86
_diffrn_standards_number 0
_exptl_absorpt_coefficient_mu 2.334
_exptl_absorpt_correction_T_max 0.7512
_exptl_absorpt_correction_T_min 0.4982
_exptl_absorpt_correction_type multi-scan
_exptl_absorpt_process_details
;
SADABS-2016/2 (Bruker,2016/2) was used for absorption correction.
wR2(int) was 0.1453 before and 0.0925 after correction.
The Ratio of minimum to maximum transmission is 0.6632.
The \l/2 correction factor is Not present.
;
_exptl_crystal_colour colourless
_exptl_crystal_colour_primary colourless
_exptl_crystal_density_diffrn 1.374
_exptl_crystal_description block
_exptl_crystal_F_000 1050
_exptl_crystal_size_max 0.23
_exptl_crystal_size_mid 0.2
_exptl_crystal_size_min 0.19
_refine_diff_density_max 0.747
_refine_diff_density_min -0.658
_refine_diff_density_rms 0.066
_refine_ls_abs_structure_details
;
 Flack x determined using 7276 quotients [(I+)-(I-)]/[(I+)+(I-)]
 (Parsons, Flack and Wagner, Acta Cryst. B69 (2013) 249-259).
;
_refine_ls_abs_structure_Flack -0.02(2)
_refine_ls_extinction_method none
_refine_ls_goodness_of_fit_ref 1.111
_refine_ls_hydrogen_treatment constr
_refine_ls_matrix_type full
_refine_ls_number_parameters 1252
_refine_ls_number_reflns 19869
_refine_ls_number_restraints 530
_refine_ls_restrained_S_all 1.111
_refine_ls_R_factor_all 0.0701
_refine_ls_R_factor_gt 0.0628
_refine_ls_shift/su_max 0.001
_refine_ls_shift/su_mean 0.000
_refine_ls_structure_factor_coef Fsqd
_refine_ls_weighting_details 'w=1/[\s^2^(Fo^2^)+(0.1251P)^2^+0.2404P] where P=(Fo^2^+2Fc^2^)/3'
_refine_ls_weighting_scheme calc
_refine_ls_wR_factor_gt 0.1795
_refine_ls_wR_factor_ref 0.1870
_reflns_Friedel_coverage 0.957
_reflns_Friedel_fraction_full 0.975
_reflns_Friedel_fraction_max 0.954
_reflns_number_gt 17262
_reflns_number_total 19869
_reflns_threshold_expression 'I > 2\s(I)'
_cod_data_source_file d5sc01453k2.cif
_cod_data_source_block cxy5656_0m
_cod_depositor_comments 'Adding full bibliography for 1574181.cif.'
_cod_original_formula_sum 'C26.25 H23.50 Br Cl0.50 N O2 P'
_cod_database_code 1574181
_shelx_shelxl_version_number 2019/2
_shelx_space_group_comment
;
The symmetry employed for this shelxl refinement is uniquely defined
by the following loop, which should always be used as a source of
symmetry information in preference to the above space-group names.
They are only intended as comments.
;
_shelx_estimated_absorpt_t_max 0.665
_shelx_estimated_absorpt_t_min 0.616
_olex2_refinement_description
;
1. Fixed Uiso
 At 1.2 times of:
  All C(H) groups, All C(H,H) groups
 At 1.5 times of:
  All O(H) groups
2. Restrained distances
 Cl2-C1A
 1.78 with sigma of 0.02
 Cl1-C1B
 1.78 with sigma of 0.02
 Cl4-C1B
 1.77 with sigma of 0.02
 Cl1-C1B = Cl4-C1B
 1.77 with sigma of 0.01
 Cl1-Cl4
 2.92 with sigma of 0.03
 Cl3-C1A
 1.77 with sigma of 0.02
 Cl2-C1A = Cl3-C1A
 1.77 with sigma of 0.01
 Cl7-C1D
 1.78 with sigma of 0.02
 Cl2-Cl3
 2.92 with sigma of 0.03
 Cl8-C1D
 1.77 with sigma of 0.02
 Cl7-C1D = Cl8-C1D
 1.771 with sigma of 0.01
 Cl7-Cl8
 2.916 with sigma of 0.03
 C13-C12 = C17-C12 = C14-C13 = C15-C14 = C16-C15 = C17-C16 = C17A-C12A = C17A-
 C16A = C16A-C15A = C15A-C14A = C14A-C13A = C13A-C12A
 1.39 with sigma of 0.02
 Cl5-C1C
 1.78 with sigma of 0.02
 Cl6-C1C
 1.77 with sigma of 0.02
 Cl5-C1C = Cl6-C1C
 1.77 with sigma of 0.01
 Cl5-Cl6
 2.92 with sigma of 0.03
 Cl1-Cl4
 2.92 with sigma of 0.04
 Cl2-Cl3
 2.92 with sigma of 0.04
 Cl7-Cl8
 2.92 with sigma of 0.04
 Cl5-Cl6
 2.92 with sigma of 0.04
3. Restrained planarity
 C12A, C17A, C16A, C15A, C14A, C13A
 with sigma of 0.1
 C12, C17, C16, C15, C14, C13
 with sigma of 0.1
4. Uiso/Uaniso restraints and constraints
Cl7 \\sim Cl8 \\sim C1D: within 2A with sigma of 0.04 and sigma for terminal
atoms of 0.08 within 2A
C13 \\sim C12 \\sim C16 \\sim C17 \\sim C14 \\sim C15 \\sim C12A \\sim C17A
\\sim C16A \\sim C15A \\sim C14A \\sim C13A: within 2A with sigma of 0.01 and
sigma for terminal atoms of 0.02 within 2A
Cl2 \\sim Cl3 \\sim C1A \\sim Cl1 \\sim Cl4 \\sim C1B \\sim Cl5 \\sim Cl6 \\sim
C1C \\sim Cl7 \\sim Cl8 \\sim C1D: within 2A with sigma of 0.01 and sigma for
terminal atoms of 0.02 within 2A
Uanis(C1C) \\sim Ueq, Uanis(Cl5) \\sim Ueq, Uanis(Cl6) \\sim Ueq, Uanis(Cl4)
\\sim Ueq, Uanis(Cl1) \\sim Ueq, Uanis(C1B) \\sim Ueq, Uanis(Cl8) \\sim Ueq,
Uanis(Cl7) \\sim Ueq, Uanis(C1D) \\sim Ueq, Uanis(Cl3) \\sim Ueq, Uanis(Cl2)
\\sim Ueq, Uanis(C1A) \\sim Ueq, : with sigma of 0.01 and sigma for terminal
atoms of 0.02
Uanis(C15) = Uanis(C15A)
Uanis(C16) = Uanis(C16A)
Uanis(C17A) = Uanis(C17)
Uanis(C12A) = Uanis(C12)
Uanis(C13A) = Uanis(C13)
Uanis(C14) = Uanis(C14A)
5. Rigid body (RIGU) restrains
 Cl1, Cl4, C1B
 with sigma for 1-2 distances of 0.004 and sigma for 1-3 distances of 0.004
 Cl2, Cl3, C1A
 with sigma for 1-2 distances of 0.004 and sigma for 1-3 distances of 0.004
 Cl7, Cl8, C1D
 with sigma for 1-2 distances of 0.004 and sigma for 1-3 distances of 0.004
 Cl5, Cl6, C1C
 with sigma for 1-2 distances of 0.004 and sigma for 1-3 distances of 0.004
6. Others
 1*[Sof(Cl2)+Sof(Cl3)+Sof(C1A)+Sof(H1AA)+Sof(H1AB)]+1*[Sof(Cl1)+Sof(Cl4)+
 Sof(C1B)+Sof(H1BA)+Sof(H1BB)]+1*[Sof(Cl5)+Sof(Cl6)+Sof(C1C)+Sof(H1CA)+
 Sof(H1CB)]+1*[Sof(Cl7)+Sof(Cl8)+Sof(C1D)+Sof(H1DA)+Sof(H1DB)]=1 with esd of 0
 Sof(C12A)=Sof(C17A)=Sof(H17A)=Sof(C16A)=Sof(H16A)=Sof(C15A)=Sof(H15A)=
 Sof(C14A)=Sof(H14A)=Sof(C13A)=Sof(H13A)=1-FVAR(1)
 Sof(C13)=Sof(H13)=Sof(C12)=Sof(C16)=Sof(H16)=Sof(C17)=Sof(H17)=Sof(C14)=
 Sof(H14)=Sof(C15)=Sof(H15)=FVAR(1)
 Sof(Cl2)=Sof(Cl3)=Sof(C1A)=Sof(H1AA)=Sof(H1AB)=FVAR(2)
 Sof(Cl1)=Sof(Cl4)=Sof(C1B)=Sof(H1BA)=Sof(H1BB)=FVAR(3)
 Sof(Cl5)=Sof(Cl6)=Sof(C1C)=Sof(H1CA)=Sof(H1CB)=FVAR(4)
 Sof(Cl7)=Sof(Cl8)=Sof(C1D)=Sof(H1DA)=Sof(H1DB)=FVAR(5)
7.a Ternary CH refined with riding coordinates:
 C5(H5), C31(H31), C57(H57), C83(H83)
7.b Secondary CH2 refined with riding coordinates:
 C18(H18A,H18B), C44(H44A,H44B), C70(H70A,H70B), C96(H96A,H96B), C1A(H1AA,
 H1AB), C1B(H1BA,H1BB), C1C(H1CA,H1CB), C1D(H1DA,H1DB)
7.c Aromatic/amide H refined with riding coordinates:
 C25(H25), C3(H3), C21(H21), C20(H20), C2(H2A), C8(H8), C26(H26), C7(H7),
 C11(H11), C10(H10), C9(H9), C13(H13), C24(H24), C23(H23), C22(H22), C16(H16),
 C17(H17), C14(H14), C15(H15), C29(H29), C28(H28), C33(H33), C34(H34), C51(H51),
  C37(H37), C39(H39), C35(H35), C52(H52), C43(H43), C40(H40), C48(H48),
 C42(H42), C36(H36), C49(H49), C47(H47), C46(H46), C41(H41), C50(H50), C74(H74),
  C75(H75), C55(H55), C65(H65), C77(H77), C72(H72), C73(H73), C76(H76),
 C62(H62), C69(H69), C60(H60), C54(H54), C61(H61), C59(H59), C78(H78), C68(H68),
  C66(H66), C63(H63), C67(H67), C81(H81), C80(H80), C85(H85), C99(H99),
 C98(H98), C103(H103), C100(H100), C88(H88), C87(H87), C104(H104), C91(H91),
 C89(H89), C86(H86), C101(H101), C102(H102), C92(H92), C93(H93), C95(H95),
 C94(H94), C17A(H17A), C16A(H16A), C15A(H15A), C14A(H14A), C13A(H13A)
7.d Idealised tetrahedral OH refined as rotating group:
 O2(H2), O4(H4), O6(H6), O8(H8A)
;
_olex2_submission_special_instructions 'No special instructions were received'

loop_
_space_group_symop_operation_xyz
'x, y, z'

loop_
_atom_site_label
_atom_site_type_symbol
_atom_site_fract_x
_atom_site_fract_y
_atom_site_fract_z
_atom_site_U_iso_or_equiv
_atom_site_adp_type
_atom_site_occupancy
_atom_site_site_symmetry_order
_atom_site_calc_flag
_atom_site_refinement_flags_posn
_atom_site_refinement_flags_adp
_atom_site_refinement_flags_occupancy
_atom_site_disorder_assembly
_atom_site_disorder_group
Br1 Br 1.11659(12) 0.24587(6) 1.32741(5) 0.0867(3) Uani 1 1 d . . . . .
P1 P 1.32537(15) -0.28115(12) 1.34374(9) 0.0471(3) Uani 1 1 d . . . . .
O2 O 1.3118(4) -0.3201(3) 1.2009(3) 0.0481(9) Uani 1 1 d . . . . .
H2 H 1.394423 -0.343688 1.181359 0.072 Uiso 1 1 calc R U . . .
O1 O 1.4712(5) -0.2846(5) 1.3116(3) 0.0725(15) Uani 1 1 d . . . . .
N1 N 1.2863(5) -0.2141(4) 1.2020(3) 0.0444(10) Uani 1 1 d . . . . .
C4 C 1.1936(6) -0.0900(4) 1.2935(3) 0.0446(12) Uani 1 1 d . . . . .
C25 C 1.2933(7) -0.0400(5) 1.2620(4) 0.0542(14) Uani 1 1 d . . . . .
H25 H 1.379074 -0.073953 1.233449 0.065 Uiso 1 1 calc R U . . .
C6 C 1.2654(7) -0.2262(5) 1.4340(4) 0.0498(13) Uani 1 1 d . . . . .
C3 C 1.0692(7) -0.0390(5) 1.3366(4) 0.0525(13) Uani 1 1 d . . . . .
H3 H 0.998752 -0.072303 1.358382 0.063 Uiso 1 1 calc R U . . .
C21 C 1.2866(9) -0.1921(7) 0.9366(4) 0.071(2) Uani 1 1 d . . . . .
H21 H 1.243208 -0.200591 0.900079 0.085 Uiso 1 1 calc R U . . .
C20 C 1.2152(8) -0.1879(6) 1.0134(4) 0.0608(16) Uani 1 1 d . . . . .
H20 H 1.124467 -0.194308 1.028948 0.073 Uiso 1 1 calc R U . . .
C2 C 1.0476(8) 0.0606(5) 1.3480(4) 0.0599(16) Uani 1 1 d . . . . .
H2A H 0.963768 0.094601 1.378324 0.072 Uiso 1 1 calc R U . . .
C8 C 1.1054(10) -0.1796(7) 1.5511(5) 0.078(2) Uani 1 1 d . . . . .
H8 H 1.019994 -0.179097 1.586036 0.093 Uiso 1 1 calc R U . . .
C1 C 1.1485(8) 0.1085(5) 1.3149(4) 0.0585(16) Uani 1 1 d . . . . .
C26 C 1.2698(8) 0.0612(5) 1.2716(4) 0.0605(16) Uani 1 1 d . . . . .
H26 H 1.337915 0.096077 1.247967 0.073 Uiso 1 1 calc R U . . .
C7 C 1.1426(8) -0.2267(5) 1.4841(4) 0.0606(16) Uani 1 1 d . . . . .
H7 H 1.082931 -0.258589 1.473614 0.073 Uiso 1 1 calc R U . . .
C5 C 1.2153(6) -0.1970(4) 1.2823(3) 0.0433(11) Uani 1 1 d . . . . .
H5 H 1.125832 -0.214188 1.295437 0.052 Uiso 1 1 calc R U . . .
C11 C 1.3520(9) -0.1785(7) 1.4496(5) 0.0686(19) Uani 1 1 d . . . . .
H11 H 1.436698 -0.177032 1.414469 0.082 Uiso 1 1 calc R U . . .
C19 C 1.2780(6) -0.1744(4) 1.0670(3) 0.0462(12) Uani 1 1 d . . . . .
C10 C 1.3137(12) -0.1330(7) 1.5169(5) 0.081(3) Uani 1 1 d . . . . .
H10 H 1.372684 -0.101108 1.528097 0.097 Uiso 1 1 calc R U . . .
C18 C 1.1985(6) -0.1662(5) 1.1498(4) 0.0508(13) Uani 1 1 d . . . . .
H18A H 1.159344 -0.094934 1.157896 0.061 Uiso 1 1 calc R U . . .
H18B H 1.122761 -0.198590 1.160764 0.061 Uiso 1 1 calc R U . . .
C9 C 1.1921(13) -0.1345(7) 1.5661(5) 0.086(3) Uani 1 1 d . . . . .
H9 H 1.166547 -0.103574 1.611983 0.103 Uiso 1 1 calc R U . . .
C13 C 1.407(2) -0.4714(13) 1.3860(13) 0.069(3) Uani 0.486(11) 1 d D U P A 1
H13 H 1.487550 -0.454530 1.385632 0.083 Uiso 0.486(11) 1 calc R U P A 1
C12 C 1.300(2) -0.398(2) 1.3637(14) 0.061(2) Uani 0.486(11) 1 d D U P A 1
C24 C 1.4104(8) -0.1668(6) 1.0426(4) 0.0607(16) Uani 1 1 d . . . . .
H24 H 1.454728 -0.158932 1.078935 0.073 Uiso 1 1 calc R U . . .
C23 C 1.4796(9) -0.1705(7) 0.9666(5) 0.0683(18) Uani 1 1 d . . . . .
H23 H 1.570224 -0.163765 0.950440 0.082 Uiso 1 1 calc R U . . .
C22 C 1.4154(9) -0.1842(7) 0.9134(4) 0.0684(19) Uani 1 1 d . . . . .
H22 H 1.462678 -0.187991 0.861015 0.082 Uiso 1 1 calc R U . . .
C16 C 1.177(2) -0.5232(11) 1.3795(11) 0.077(2) Uani 0.486(11) 1 d D U P A 1
H16 H 1.098129 -0.540767 1.376770 0.093 Uiso 0.486(11) 1 calc R U P A 1
C17 C 1.188(2) -0.4244(12) 1.3583(10) 0.069(2) Uani 0.486(11) 1 d D U P A 1
H17 H 1.116984 -0.375254 1.340017 0.082 Uiso 0.486(11) 1 calc R U P A 1
C14 C 1.396(2) -0.5683(13) 1.4084(12) 0.075(3) Uani 0.486(11) 1 d D U P A 1
H14 H 1.467469 -0.617073 1.426610 0.090 Uiso 0.486(11) 1 calc R U P A 1
C15 C 1.281(3) -0.5953(13) 1.4046(12) 0.076(2) Uani 0.486(11) 1 d D U P A 1
H15 H 1.275035 -0.662488 1.419070 0.091 Uiso 0.486(11) 1 calc R U P A 1
Br2 Br 1.63389(9) -0.97557(7) 1.15138(6) 0.0799(3) Uani 1 1 d . . . . .
P2 P 1.37381(16) -0.60541(11) 0.88607(9) 0.0479(3) Uani 1 1 d . . . . .
O3 O 1.3021(5) -0.6772(4) 0.8781(3) 0.0580(11) Uani 1 1 d . . . . .
O4 O 1.5578(5) -0.6393(4) 0.7409(3) 0.0582(11) Uani 1 1 d . . . . .
H4 H 1.529087 -0.669389 0.715754 0.087 Uiso 1 1 calc R U . . .
N2 N 1.6117(6) -0.7088(4) 0.8000(3) 0.0521(12) Uani 1 1 d . . . . .
C29 C 1.6221(7) -0.7167(5) 1.0000(4) 0.0535(14) Uani 1 1 d . . . . .
H29 H 1.638486 -0.653308 0.998047 0.064 Uiso 1 1 calc R U . . .
C28 C 1.6376(7) -0.7851(6) 1.0627(4) 0.0597(16) Uani 1 1 d . . . . .
H28 H 1.664736 -0.770051 1.103751 0.072 Uiso 1 1 calc R U . . .
C33 C 1.3454(8) -0.4900(6) 1.0039(5) 0.0617(16) Uani 1 1 d . . . . .
H33 H 1.390183 -0.446878 0.965809 0.074 Uiso 1 1 calc R U . . .
C27 C 1.6122(6) -0.8781(6) 1.0647(4) 0.0572(15) Uani 1 1 d . . . . .
C30 C 1.5829(6) -0.7370(5) 0.9382(4) 0.0498(13) Uani 1 1 d . . . . .
C32 C 1.3202(6) -0.5716(5) 0.9830(4) 0.0474(12) Uani 1 1 d . . . . .
C34 C 1.3058(9) -0.4716(7) 1.0793(5) 0.076(2) Uani 1 1 d . . . . .
H34 H 1.324936 -0.416197 1.092971 0.091 Uiso 1 1 calc R U . . .
C51 C 1.5577(7) -0.8310(5) 0.9432(4) 0.0558(15) Uani 1 1 d . . . . .
H51 H 1.528549 -0.846020 0.902881 0.067 Uiso 1 1 calc R U . . .
C38 C 1.3422(9) -0.4893(5) 0.8244(4) 0.0635(17) Uani 1 1 d . . . . .
C37 C 1.2518(8) -0.6334(6) 1.0392(4) 0.0604(16) Uani 1 1 d . . . . .
H37 H 1.232086 -0.688623 1.025681 0.073 Uiso 1 1 calc R U . . .
C31 C 1.5586(7) -0.6613(5) 0.8722(4) 0.0510(13) Uani 1 1 d . . . . .
H31 H 1.605398 -0.607898 0.869270 0.061 Uiso 1 1 calc R U . . .
C45 C 1.8168(7) -0.7903(7) 0.7100(5) 0.0655(19) Uani 1 1 d . . . . .
C44 C 1.7597(7) -0.7250(7) 0.7751(5) 0.0661(18) Uani 1 1 d . . . . .
H44A H 1.800768 -0.757566 0.818865 0.079 Uiso 1 1 calc R U . . .
H44B H 1.782833 -0.659915 0.757590 0.079 Uiso 1 1 calc R U . . .
C39 C 1.2300(11) -0.4658(8) 0.7944(5) 0.083(3) Uani 1 1 d . . . . .
H39 H 1.173770 -0.510651 0.804173 0.100 Uiso 1 1 calc R U . . .
C35 C 1.2396(9) -0.5310(9) 1.1350(5) 0.082(3) Uani 1 1 d . . . . .
H35 H 1.211477 -0.516913 1.186977 0.098 Uiso 1 1 calc R U . . .
C52 C 1.5745(7) -0.9017(5) 1.0054(4) 0.0580(15) Uani 1 1 d . . . . .
H52 H 1.560310 -0.965843 1.007238 0.070 Uiso 1 1 calc R U . . .
C43 C 1.4221(15) -0.4225(8) 0.8099(6) 0.092(3) Uani 1 1 d . . . . .
H43 H 1.500924 -0.438895 0.829450 0.111 Uiso 1 1 calc R U . . .
C40 C 1.2012(18) -0.3747(12) 0.7493(6) 0.120(5) Uani 1 1 d . . . . .
H40 H 1.126462 -0.358708 0.726261 0.145 Uiso 1 1 calc R U . . .
C48 C 1.9240(11) -0.9094(9) 0.5900(7) 0.096(3) Uani 1 1 d . . . . .
H48 H 1.958228 -0.951068 0.549688 0.115 Uiso 1 1 calc R U . . .
C42 C 1.386(2) -0.3316(9) 0.7666(7) 0.121(5) Uani 1 1 d . . . . .
H42 H 1.440320 -0.285446 0.757639 0.146 Uiso 1 1 calc R U . . .
C36 C 1.2135(9) -0.6132(8) 1.1147(5) 0.078(2) Uani 1 1 d . . . . .
H36 H 1.168645 -0.655740 1.153341 0.093 Uiso 1 1 calc R U . . .
C49 C 1.9038(16) -0.9501(10) 0.6655(8) 0.120(5) Uani 1 1 d . . . . .
H49 H 1.927471 -1.020633 0.677561 0.144 Uiso 1 1 calc R U . . .
C47 C 1.8932(15) -0.8062(10) 0.5737(7) 0.106(4) Uani 1 1 d . . . . .
H47 H 1.908908 -0.775700 0.522071 0.127 Uiso 1 1 calc R U . . .
C46 C 1.8392(15) -0.7486(8) 0.6343(6) 0.098(3) Uani 1 1 d . . . . .
H46 H 1.816763 -0.677849 0.623381 0.117 Uiso 1 1 calc R U . . .
C41 C 1.278(2) -0.3072(10) 0.7374(7) 0.131(6) Uani 1 1 d . . . . .
H41 H 1.254510 -0.243960 0.708627 0.157 Uiso 1 1 calc R U . . .
C50 C 1.8492(14) -0.8893(9) 0.7245(7) 0.108(4) Uani 1 1 d . . . . .
H50 H 1.834833 -0.919210 0.776364 0.130 Uiso 1 1 calc R U . . .
Br3 Br 0.96561(13) -0.11790(9) 0.84861(7) 0.0952(3) Uani 1 1 d . . . . .
P3 P 0.69992(15) -0.46020(12) 1.12515(10) 0.0496(3) Uani 1 1 d . . . . .
O6 O 0.7055(5) -0.4167(4) 1.2683(3) 0.0612(11) Uani 1 1 d . . . . .
H6 H 0.630967 -0.379818 1.289028 0.092 Uiso 1 1 calc R U . . .
O5 O 0.5679(5) -0.3841(4) 1.1292(3) 0.0607(12) Uani 1 1 d . . . . .
N3 N 0.7817(5) -0.3575(5) 1.2090(3) 0.0542(12) Uani 1 1 d . . . . .
C58 C 0.6872(7) -0.5754(5) 1.1861(4) 0.0558(14) Uani 1 1 d . . . . .
C74 C 0.7340(10) -0.1453(9) 1.4109(6) 0.087(3) Uani 1 1 d . . . . .
H74 H 0.698117 -0.100404 1.449008 0.105 Uiso 1 1 calc R U . . .
C64 C 0.7680(6) -0.4981(5) 1.0292(4) 0.0509(13) Uani 1 1 d . . . . .
C57 C 0.8345(6) -0.4104(5) 1.1397(4) 0.0517(14) Uani 1 1 d . . . . .
H57 H 0.916088 -0.466127 1.145196 0.062 Uiso 1 1 calc R U . . .
C75 C 0.7600(16) -0.2434(10) 1.4306(6) 0.107(4) Uani 1 1 d . . . . .
H75 H 0.743151 -0.268208 1.483644 0.129 Uiso 1 1 calc R U . . .
C55 C 0.9849(6) -0.3677(5) 1.0103(4) 0.0540(14) Uani 1 1 d . . . . .
H55 H 1.042135 -0.433327 1.014813 0.065 Uiso 1 1 calc R U . . .
C71 C 0.8385(7) -0.2761(6) 1.2989(5) 0.0632(18) Uani 1 1 d . . . . .
C56 C 0.8710(6) -0.3377(5) 1.0713(4) 0.0530(14) Uani 1 1 d . . . . .
C65 C 0.8744(7) -0.5842(6) 1.0134(5) 0.0632(17) Uani 1 1 d . . . . .
H65 H 0.910104 -0.626114 1.053951 0.076 Uiso 1 1 calc R U . . .
C77 C 0.7915(8) -0.2398(6) 1.0643(5) 0.0640(17) Uani 1 1 d . . . . .
H77 H 0.715589 -0.217667 1.104969 0.077 Uiso 1 1 calc R U . . .
C72 C 0.8129(10) -0.1767(7) 1.2786(6) 0.078(2) Uani 1 1 d . . . . .
H72 H 0.831369 -0.152055 1.225530 0.093 Uiso 1 1 calc R U . . .
C70 C 0.8911(7) -0.3486(7) 1.2392(5) 0.0647(18) Uani 1 1 d . . . . .
H70A H 0.960503 -0.325337 1.196460 0.078 Uiso 1 1 calc R U . . .
H70B H 0.934799 -0.415016 1.262418 0.078 Uiso 1 1 calc R U . . .
C73 C 0.7607(12) -0.1094(9) 1.3326(7) 0.092(3) Uani 1 1 d . . . . .
H73 H 0.743007 -0.039576 1.316750 0.111 Uiso 1 1 calc R U . . .
C76 C 0.8116(14) -0.3116(9) 1.3756(6) 0.096(3) Uani 1 1 d . . . . .
H76 H 0.827738 -0.381465 1.391235 0.115 Uiso 1 1 calc R U . . .
C62 C 0.5517(13) -0.6903(9) 1.2468(6) 0.090(3) Uani 1 1 d . . . . .
H62 H 0.466638 -0.706491 1.259509 0.109 Uiso 1 1 calc R U . . .
C69 C 0.7143(8) -0.4371(7) 0.9713(5) 0.0665(18) Uani 1 1 d . . . . .
H69 H 0.640419 -0.380166 0.982055 0.080 Uiso 1 1 calc R U . . .
C60 C 0.7816(14) -0.7345(9) 1.2505(7) 0.101(3) Uani 1 1 d . . . . .
H60 H 0.856832 -0.782113 1.265298 0.121 Uiso 1 1 calc R U . . .
C54 C 1.0143(8) -0.3039(6) 0.9447(4) 0.0599(16) Uani 1 1 d . . . . .
H54 H 1.090060 -0.324923 0.903576 0.072 Uiso 1 1 calc R U . . .
C61 C 0.6592(15) -0.7567(8) 1.2695(6) 0.095(3) Uani 1 1 d . . . . .
H61 H 0.648835 -0.818576 1.298594 0.114 Uiso 1 1 calc R U . . .
C59 C 0.7988(11) -0.6446(8) 1.2103(7) 0.090(3) Uani 1 1 d . . . . .
H59 H 0.884186 -0.629091 1.198807 0.109 Uiso 1 1 calc R U . . .
C78 C 0.8210(9) -0.1754(6) 0.9997(6) 0.072(2) Uani 1 1 d . . . . .
H78 H 0.766634 -0.108745 0.995880 0.087 Uiso 1 1 calc R U . . .
C68 C 0.7729(13) -0.4619(10) 0.8952(5) 0.092(3) Uani 1 1 d . . . . .
H68 H 0.740264 -0.419441 0.853887 0.110 Uiso 1 1 calc R U . . .
C66 C 0.9265(10) -0.6074(8) 0.9394(6) 0.085(3) Uani 1 1 d . . . . .
H66 H 0.997615 -0.665916 0.928773 0.102 Uiso 1 1 calc R U . . .
C53 C 0.9305(8) -0.2079(6) 0.9402(5) 0.0640(17) Uani 1 1 d . . . . .
C63 C 0.5647(10) -0.5988(7) 1.2053(6) 0.074(2) Uani 1 1 d . . . . .
H63 H 0.488616 -0.552655 1.190275 0.089 Uiso 1 1 calc R U . . .
C67 C 0.8763(11) -0.5464(10) 0.8801(6) 0.093(3) Uani 1 1 d . . . . .
H67 H 0.913200 -0.562805 0.828888 0.111 Uiso 1 1 calc R U . . .
Br4 Br 1.76381(14) -1.24559(10) 1.68987(10) 0.1230(6) Uani 1 1 d . . . . .
P4 P 1.34537(17) -0.76949(12) 1.66359(9) 0.0494(3) Uani 1 1 d . . . . .
O8 O 1.1626(4) -0.7477(3) 1.8137(3) 0.0490(9) Uani 1 1 d . . . . .
H8A H 1.206713 -0.711498 1.821883 0.074 Uiso 1 1 calc R U . . .
O7 O 1.4664(6) -0.7515(5) 1.6786(3) 0.0673(13) Uani 1 1 d . . . . .
N4 N 1.2450(5) -0.8493(4) 1.8114(3) 0.0455(10) Uani 1 1 d . . . . .
C97 C 1.1328(7) -0.9026(4) 1.9445(3) 0.0478(12) Uani 1 1 d . . . . .
C82 C 1.3968(7) -0.9643(5) 1.7223(3) 0.0489(13) Uani 1 1 d . . . . .
C81 C 1.3992(9) -1.0366(5) 1.6797(4) 0.0593(16) Uani 1 1 d . . . . .
H81 H 1.324966 -1.029914 1.657917 0.071 Uiso 1 1 calc R U . . .
C80 C 1.5103(10) -1.1197(6) 1.6684(5) 0.070(2) Uani 1 1 d . . . . .
H80 H 1.513010 -1.168591 1.638068 0.084 Uiso 1 1 calc R U . . .
C85 C 1.2898(10) -0.8362(6) 1.5429(4) 0.0671(18) Uani 1 1 d . . . . .
H85 H 1.196832 -0.816971 1.568976 0.081 Uiso 1 1 calc R U . . .
C84 C 1.3886(7) -0.8212(5) 1.5735(4) 0.0528(14) Uani 1 1 d . . . . .
C99 C 1.2118(9) -0.8945(7) 2.0541(4) 0.0679(19) Uani 1 1 d . . . . .
H99 H 1.284196 -0.893082 2.074657 0.082 Uiso 1 1 calc R U . . .
C83 C 1.2814(6) -0.8703(5) 1.7314(3) 0.0457(12) Uani 1 1 d . . . . .
H83 H 1.201300 -0.880177 1.717928 0.055 Uiso 1 1 calc R U . . .
C98 C 1.2350(7) -0.9015(6) 1.9756(4) 0.0618(17) Uani 1 1 d . . . . .
H98 H 1.323622 -0.905655 1.943553 0.074 Uiso 1 1 calc R U . . .
C103 C 1.5067(8) -0.9748(6) 1.7530(4) 0.0624(16) Uani 1 1 d . . . . .
H103 H 1.508118 -0.923770 1.780138 0.075 Uiso 1 1 calc R U . . .
C100 C 1.0869(8) -0.8896(6) 2.1007(4) 0.0675(19) Uani 1 1 d . . . . .
H100 H 1.071146 -0.885097 2.154006 0.081 Uiso 1 1 calc R U . . .
C88 C 1.5577(13) -0.8877(8) 1.4658(6) 0.092(3) Uani 1 1 d . . . . .
H88 H 1.649947 -0.904560 1.438075 0.110 Uiso 1 1 calc R U . . .
C90 C 1.2175(9) -0.6551(5) 1.6501(4) 0.0616(17) Uani 1 1 d . . . . .
C96 C 1.1581(7) -0.9136(5) 1.8606(4) 0.0530(14) Uani 1 1 d . . . . .
H96A H 1.202626 -0.984258 1.852037 0.064 Uiso 1 1 calc R U . . .
H96B H 1.070218 -0.895395 1.845942 0.064 Uiso 1 1 calc R U . . .
C79 C 1.6149(10) -1.1300(6) 1.7014(5) 0.077(2) Uani 1 1 d . . . . .
C87 C 1.4602(13) -0.9036(8) 1.4370(5) 0.087(3) Uani 1 1 d . . . . .
H87 H 1.486103 -0.932028 1.389947 0.105 Uiso 1 1 calc R U . . .
C104 C 1.6153(8) -1.0598(7) 1.7444(5) 0.075(2) Uani 1 1 d . . . . .
H104 H 1.688054 -1.068838 1.767873 0.090 Uiso 1 1 calc R U . . .
C91 C 1.2694(12) -0.5741(7) 1.6148(6) 0.086(3) Uani 1 1 d . . . . .
H91 H 1.364092 -0.580203 1.604849 0.104 Uiso 1 1 calc R U . . .
C89 C 1.5245(9) -0.8476(6) 1.5347(4) 0.0691(19) Uani 1 1 d . . . . .
H89 H 1.593021 -0.838452 1.554967 0.083 Uiso 1 1 calc R U . . .
C86 C 1.3264(12) -0.8793(7) 1.4747(5) 0.079(2) Uani 1 1 d . . . . .
H86 H 1.259479 -0.891478 1.454735 0.095 Uiso 1 1 calc R U . . .
C101 C 0.9863(9) -0.8911(12) 2.0714(5) 0.102(4) Uani 1 1 d . . . . .
H101 H 0.898278 -0.886826 2.104253 0.122 Uiso 1 1 calc R U . . .
C102 C 1.0064(8) -0.8989(10) 1.9937(5) 0.087(3) Uani 1 1 d . . . . .
H102 H 0.933047 -0.901579 1.974548 0.105 Uiso 1 1 calc R U . . .
C92 C 1.1833(16) -0.4829(7) 1.5935(7) 0.109(4) Uani 1 1 d . . . . .
H92 H 1.219407 -0.428068 1.567264 0.131 Uiso 1 1 calc R U . . .
C93 C 1.0469(16) -0.4741(8) 1.6109(6) 0.110(5) Uani 1 1 d . . . . .
H93 H 0.987421 -0.413560 1.595296 0.132 Uiso 1 1 calc R U . . .
C95 C 1.0827(12) -0.6432(9) 1.6686(8) 0.105(4) Uani 1 1 d . . . . .
H95 H 1.046158 -0.698098 1.694206 0.126 Uiso 1 1 calc R U . . .
C94 C 0.9959(14) -0.5525(10) 1.6510(9) 0.119(5) Uani 1 1 d . . . . .
H94 H 0.900517 -0.544649 1.666773 0.143 Uiso 1 1 calc R U . . .
C12A C 1.274(2) -0.4050(19) 1.3712(13) 0.061(2) Uani 0.514(11) 1 d D U P A 2
C17A C 1.138(2) -0.4076(12) 1.3868(9) 0.069(2) Uani 0.514(11) 1 d D U P A 2
H17A H 1.070533 -0.347943 1.378807 0.082 Uiso 0.514(11) 1 calc R U P A 2
C16A C 1.101(2) -0.4979(11) 1.4142(10) 0.077(2) Uani 0.514(11) 1 d D U P A 2
H16A H 1.008141 -0.499515 1.426480 0.093 Uiso 0.514(11) 1 calc R U P A 2
C15A C 1.202(2) -0.5853(11) 1.4233(11) 0.076(2) Uani 0.514(11) 1 d D U P A 2
H15A H 1.177652 -0.647347 1.437837 0.091 Uiso 0.514(11) 1 calc R U P A 2
C14A C 1.336(2) -0.5835(13) 1.4114(12) 0.075(3) Uani 0.514(11) 1 d D U P A 2
H14A H 1.403104 -0.642922 1.420405 0.090 Uiso 0.514(11) 1 calc R U P A 2
C13A C 1.370(2) -0.4926(12) 1.3860(12) 0.069(3) Uani 0.514(11) 1 d D U P A 2
H13A H 1.461287 -0.490526 1.378620 0.083 Uiso 0.514(11) 1 calc R U P A 2
Cl2 Cl 0.6688(14) -0.4205(12) 1.6248(9) 0.135(4) Uani 0.340(4) 1 d D U P B 1
Cl3 Cl 0.4657(8) -0.3861(6) 1.5486(5) 0.091(2) Uani 0.340(4) 1 d D U P B 1
C1A C 0.592(4) -0.4838(16) 1.581(3) 0.114(5) Uani 0.340(4) 1 d D U P B 1
H1AA H 0.658298 -0.517799 1.538128 0.137 Uiso 0.340(4) 1 calc R U P B 1
H1AB H 0.551563 -0.533661 1.619162 0.137 Uiso 0.340(4) 1 calc R U P B 1
Cl1 Cl 0.7486(17) -0.4594(12) 1.5772(11) 0.134(4) Uani 0.295(4) 1 d D U P C 2
Cl4 Cl 0.6573(13) -0.5668(10) 1.5064(9) 0.127(4) Uani 0.295(4) 1 d D U P C 2
C1B C 0.593(2) -0.482(4) 1.577(3) 0.116(5) Uani 0.295(4) 1 d D U P C 2
H1BA H 0.527885 -0.420698 1.561279 0.139 Uiso 0.295(4) 1 calc R U P C 2
H1BB H 0.550163 -0.513454 1.627812 0.139 Uiso 0.295(4) 1 calc R U P C 2
Cl5 Cl 0.568(2) -0.4419(15) 1.5083(13) 0.115(4) Uani 0.196(4) 1 d D U P D 3
Cl6 Cl 0.6542(14) -0.6401(10) 1.4573(9) 0.095(4) Uani 0.196(4) 1 d D U P D 3
C1C C 0.706(3) -0.547(3) 1.487(5) 0.107(5) Uani 0.196(4) 1 d D U P D 3
H1CA H 0.741120 -0.575263 1.533804 0.128 Uiso 0.196(4) 1 calc R U P D 3
H1CB H 0.779450 -0.526854 1.446305 0.128 Uiso 0.196(4) 1 calc R U P D 3
Cl7 Cl 0.8690(13) -0.5670(11) 1.4765(9) 0.089(4) Uani 0.169(4) 1 d D U P E 4
Cl8 Cl 0.601(2) -0.473(2) 1.5314(19) 0.128(6) Uani 0.169(4) 1 d D U P E 4
C1D C 0.707(2) -0.550(6) 1.460(4) 0.100(7) Uani 0.169(4) 1 d D U P E 4
H1DA H 0.702130 -0.515755 1.407431 0.120 Uiso 0.169(4) 1 calc R U P E 4
H1DB H 0.682413 -0.614236 1.466297 0.120 Uiso 0.169(4) 1 calc R U P E 4

loop_
_atom_site_aniso_label
_atom_site_aniso_U_11
_atom_site_aniso_U_22
_atom_site_aniso_U_33
_atom_site_aniso_U_23
_atom_site_aniso_U_13
_atom_site_aniso_U_12
Br1 0.1452(9) 0.0429(4) 0.0796(5) -0.0161(3) -0.0417(6) -0.0155(5)
P1 0.0444(7) 0.0463(8) 0.0513(8) -0.0191(6) -0.0163(6) 0.0008(6)
O2 0.047(2) 0.039(2) 0.057(2) -0.0171(17) -0.0101(17) -0.0052(16)
O1 0.043(2) 0.108(5) 0.065(3) -0.032(3) -0.017(2) -0.001(3)
N1 0.047(2) 0.040(3) 0.047(2) -0.0147(19) -0.0137(19) -0.0041(19)
C4 0.050(3) 0.036(3) 0.047(3) -0.012(2) -0.014(2) -0.003(2)
C25 0.055(3) 0.051(4) 0.058(3) -0.016(3) -0.010(3) -0.014(3)
C6 0.061(4) 0.040(3) 0.048(3) -0.009(2) -0.013(3) -0.009(3)
C3 0.051(3) 0.045(3) 0.054(3) -0.011(3) -0.007(3) -0.003(2)
C21 0.085(5) 0.081(6) 0.055(4) -0.014(4) -0.024(4) -0.022(4)
C20 0.067(4) 0.070(4) 0.055(3) -0.013(3) -0.022(3) -0.022(3)
C2 0.067(4) 0.045(3) 0.061(4) -0.019(3) -0.014(3) 0.004(3)
C8 0.091(6) 0.064(5) 0.056(4) -0.010(3) 0.005(4) -0.006(4)
C1 0.088(5) 0.039(3) 0.053(3) -0.015(3) -0.026(3) -0.008(3)
C26 0.081(5) 0.047(4) 0.063(4) -0.012(3) -0.019(3) -0.025(3)
C7 0.068(4) 0.047(4) 0.063(4) -0.012(3) -0.005(3) -0.015(3)
C5 0.043(3) 0.043(3) 0.043(3) -0.014(2) -0.008(2) -0.006(2)
C11 0.086(5) 0.073(5) 0.059(4) -0.016(3) -0.022(4) -0.029(4)
C19 0.055(3) 0.038(3) 0.048(3) -0.005(2) -0.019(2) -0.008(2)
C10 0.127(8) 0.072(5) 0.063(4) -0.016(4) -0.035(5) -0.038(5)
C18 0.049(3) 0.053(3) 0.051(3) -0.014(3) -0.015(2) -0.005(3)
C9 0.146(9) 0.056(5) 0.055(4) -0.018(3) -0.020(5) -0.019(5)
C13 0.105(6) 0.032(5) 0.070(4) -0.010(4) -0.029(5) -0.006(4)
C12 0.098(6) 0.032(4) 0.060(4) -0.011(3) -0.035(4) -0.010(4)
C24 0.060(4) 0.071(5) 0.058(4) -0.010(3) -0.019(3) -0.020(3)
C23 0.067(4) 0.075(5) 0.061(4) -0.011(4) -0.008(3) -0.021(4)
C22 0.086(5) 0.069(5) 0.050(4) -0.003(3) -0.008(3) -0.028(4)
C16 0.111(6) 0.044(4) 0.086(5) -0.006(4) -0.034(4) -0.027(4)
C17 0.103(6) 0.040(4) 0.075(5) -0.009(4) -0.035(4) -0.023(4)
C14 0.110(6) 0.037(4) 0.079(4) -0.004(4) -0.033(5) -0.011(5)
C15 0.113(6) 0.041(3) 0.082(5) -0.008(3) -0.035(5) -0.021(5)
Br2 0.0722(5) 0.0755(6) 0.0772(5) 0.0079(4) -0.0181(4) -0.0062(4)
P2 0.0545(8) 0.0398(7) 0.0550(8) -0.0124(6) -0.0177(6) -0.0116(6)
O3 0.054(2) 0.051(3) 0.079(3) -0.019(2) -0.021(2) -0.016(2)
O4 0.073(3) 0.050(3) 0.057(2) -0.0080(19) -0.019(2) -0.019(2)
N2 0.053(3) 0.056(3) 0.052(3) -0.013(2) -0.014(2) -0.016(2)
C29 0.050(3) 0.051(4) 0.064(4) -0.018(3) -0.017(3) -0.011(3)
C28 0.044(3) 0.072(5) 0.063(4) -0.023(3) -0.013(3) -0.004(3)
C33 0.070(4) 0.048(4) 0.073(4) -0.020(3) -0.026(3) -0.006(3)
C27 0.043(3) 0.059(4) 0.061(4) -0.009(3) -0.011(3) 0.001(3)
C30 0.040(3) 0.057(4) 0.055(3) -0.021(3) -0.010(2) -0.009(2)
C32 0.049(3) 0.039(3) 0.056(3) -0.011(2) -0.020(2) -0.003(2)
C34 0.078(5) 0.081(6) 0.075(5) -0.040(4) -0.035(4) 0.005(4)
C51 0.052(3) 0.052(4) 0.069(4) -0.018(3) -0.016(3) -0.014(3)
C38 0.092(5) 0.047(4) 0.054(3) -0.012(3) -0.026(3) -0.010(3)
C37 0.059(4) 0.056(4) 0.063(4) -0.005(3) -0.017(3) -0.010(3)
C31 0.053(3) 0.051(3) 0.056(3) -0.014(3) -0.016(3) -0.016(3)
C45 0.047(3) 0.079(5) 0.071(4) -0.026(4) -0.012(3) -0.007(3)
C44 0.051(4) 0.086(5) 0.067(4) -0.024(4) -0.011(3) -0.020(3)
C39 0.102(7) 0.071(5) 0.072(5) -0.019(4) -0.042(5) 0.013(5)
C35 0.068(5) 0.108(7) 0.056(4) -0.032(5) -0.021(4) 0.017(5)
C52 0.047(3) 0.048(4) 0.078(4) -0.017(3) -0.015(3) -0.005(3)
C43 0.143(9) 0.064(5) 0.081(6) 0.005(4) -0.036(6) -0.043(6)
C40 0.175(13) 0.103(10) 0.065(6) -0.017(6) -0.051(7) 0.019(9)
C48 0.084(6) 0.098(8) 0.092(7) -0.045(6) -0.001(5) -0.003(5)
C42 0.225(17) 0.066(6) 0.075(6) 0.012(5) -0.047(9) -0.043(8)
C36 0.062(4) 0.099(7) 0.057(4) -0.002(4) -0.013(3) -0.002(4)
C49 0.146(11) 0.072(6) 0.103(8) -0.029(6) 0.031(8) -0.012(7)
C47 0.136(10) 0.099(8) 0.070(5) -0.025(5) -0.028(6) 0.004(7)
C46 0.147(10) 0.070(6) 0.066(5) -0.012(4) -0.032(6) -0.005(6)
C41 0.24(2) 0.065(7) 0.075(7) 0.003(5) -0.052(9) -0.006(9)
C50 0.127(9) 0.084(7) 0.077(6) -0.016(5) 0.028(6) -0.017(6)
Br3 0.1115(8) 0.0795(7) 0.0959(7) 0.0158(5) -0.0361(6) -0.0312(6)
P3 0.0384(7) 0.0476(8) 0.0603(9) -0.0175(6) -0.0092(6) -0.0024(6)
O6 0.051(2) 0.064(3) 0.066(3) -0.018(2) -0.004(2) -0.012(2)
O5 0.043(2) 0.059(3) 0.076(3) -0.024(2) -0.013(2) 0.003(2)
N3 0.042(3) 0.058(3) 0.063(3) -0.023(3) -0.008(2) -0.007(2)
C58 0.056(4) 0.052(4) 0.057(3) -0.014(3) -0.010(3) -0.009(3)
C74 0.081(6) 0.093(7) 0.095(7) -0.046(6) -0.014(5) -0.019(5)
C64 0.047(3) 0.051(3) 0.058(3) -0.019(3) -0.008(3) -0.013(3)
C57 0.042(3) 0.050(3) 0.062(4) -0.021(3) -0.013(3) 0.000(2)
C75 0.150(11) 0.097(8) 0.064(5) -0.021(5) -0.003(6) -0.029(7)
C55 0.046(3) 0.049(3) 0.070(4) -0.022(3) -0.013(3) -0.008(3)
C71 0.049(3) 0.072(5) 0.074(4) -0.025(4) -0.016(3) -0.013(3)
C56 0.043(3) 0.047(3) 0.072(4) -0.023(3) -0.015(3) -0.004(2)
C65 0.056(4) 0.059(4) 0.074(4) -0.030(3) -0.005(3) -0.011(3)
C77 0.052(3) 0.053(4) 0.083(5) -0.014(3) -0.016(3) -0.004(3)
C72 0.077(5) 0.075(6) 0.087(6) -0.023(4) -0.032(4) -0.008(4)
C70 0.047(3) 0.076(5) 0.071(4) -0.029(4) -0.010(3) -0.006(3)
C73 0.094(7) 0.075(6) 0.111(8) -0.030(6) -0.032(6) -0.007(5)
C76 0.130(9) 0.088(7) 0.068(5) -0.019(5) -0.006(5) -0.035(6)
C62 0.105(7) 0.088(7) 0.082(6) -0.021(5) 0.003(5) -0.046(6)
C69 0.068(4) 0.065(5) 0.073(5) -0.014(4) -0.019(3) -0.021(4)
C60 0.109(8) 0.083(7) 0.094(7) 0.019(5) -0.034(6) -0.006(6)
C54 0.060(4) 0.059(4) 0.065(4) -0.013(3) -0.012(3) -0.020(3)
C61 0.143(10) 0.070(6) 0.065(5) 0.002(4) -0.011(6) -0.037(7)
C59 0.077(6) 0.080(6) 0.102(7) 0.020(5) -0.029(5) -0.013(5)
C78 0.071(5) 0.048(4) 0.100(6) -0.017(4) -0.030(4) -0.004(3)
C68 0.116(8) 0.123(9) 0.062(5) -0.002(5) -0.025(5) -0.071(8)
C66 0.080(5) 0.080(6) 0.095(7) -0.049(5) 0.016(5) -0.030(5)
C53 0.065(4) 0.057(4) 0.078(5) -0.008(3) -0.025(3) -0.019(3)
C63 0.077(5) 0.066(5) 0.084(5) -0.020(4) -0.010(4) -0.028(4)
C67 0.090(6) 0.120(9) 0.082(6) -0.052(6) 0.014(5) -0.055(6)
Br4 0.0923(8) 0.0739(7) 0.1504(12) -0.0145(7) 0.0157(8) 0.0170(6)
P4 0.0617(9) 0.0431(8) 0.0462(7) -0.0105(6) -0.0093(6) -0.0178(7)
O8 0.054(2) 0.036(2) 0.059(2) -0.0152(17) -0.0136(18) -0.0081(17)
O7 0.076(3) 0.076(3) 0.063(3) -0.016(2) -0.014(2) -0.036(3)
N4 0.050(3) 0.039(2) 0.048(2) -0.0114(19) -0.007(2) -0.013(2)
C97 0.054(3) 0.038(3) 0.047(3) -0.005(2) -0.004(2) -0.011(2)
C82 0.060(3) 0.043(3) 0.044(3) -0.009(2) -0.008(2) -0.014(3)
C81 0.082(5) 0.043(3) 0.054(3) -0.010(3) -0.013(3) -0.017(3)
C80 0.095(6) 0.042(4) 0.059(4) -0.011(3) 0.001(4) -0.012(3)
C85 0.088(5) 0.059(4) 0.058(4) -0.005(3) -0.031(4) -0.010(4)
C84 0.070(4) 0.041(3) 0.045(3) -0.006(2) -0.010(3) -0.013(3)
C99 0.068(4) 0.085(6) 0.054(4) 0.002(3) -0.019(3) -0.025(4)
C83 0.054(3) 0.041(3) 0.045(3) -0.010(2) -0.012(2) -0.014(2)
C98 0.051(3) 0.080(5) 0.050(3) 0.002(3) -0.006(3) -0.023(3)
C103 0.061(4) 0.062(4) 0.062(4) -0.020(3) -0.008(3) -0.011(3)
C100 0.070(4) 0.064(4) 0.053(4) -0.004(3) -0.008(3) -0.002(3)
C88 0.115(8) 0.082(6) 0.066(5) -0.026(4) 0.010(5) -0.026(6)
C90 0.083(5) 0.044(3) 0.048(3) -0.007(3) -0.002(3) -0.012(3)
C96 0.061(4) 0.048(3) 0.055(3) -0.008(3) -0.006(3) -0.026(3)
C79 0.074(5) 0.054(4) 0.075(5) -0.008(4) 0.008(4) 0.004(4)
C87 0.135(9) 0.070(5) 0.054(4) -0.020(4) -0.018(5) -0.018(5)
C104 0.057(4) 0.073(5) 0.081(5) -0.005(4) -0.009(4) -0.008(4)
C91 0.105(7) 0.049(4) 0.096(6) -0.008(4) -0.010(5) -0.019(4)
C89 0.081(5) 0.067(5) 0.056(4) -0.015(3) -0.001(3) -0.024(4)
C86 0.122(8) 0.057(4) 0.068(5) -0.008(4) -0.045(5) -0.013(5)
C101 0.051(4) 0.175(12) 0.057(4) -0.023(6) 0.001(3) -0.004(5)
C102 0.049(4) 0.147(10) 0.060(4) -0.022(5) -0.006(3) -0.016(5)
C92 0.150(11) 0.041(4) 0.103(8) -0.003(4) 0.008(7) -0.011(5)
C93 0.152(11) 0.056(5) 0.072(5) 0.000(4) 0.002(6) 0.019(6)
C95 0.082(6) 0.078(6) 0.123(9) 0.035(6) -0.018(6) -0.005(5)
C94 0.099(8) 0.081(7) 0.123(9) 0.024(7) -0.003(7) 0.016(6)
C12A 0.098(6) 0.032(4) 0.060(4) -0.011(3) -0.035(4) -0.010(4)
C17A 0.103(6) 0.040(4) 0.075(5) -0.009(4) -0.035(4) -0.023(4)
C16A 0.111(6) 0.044(4) 0.086(5) -0.006(4) -0.034(4) -0.027(4)
C15A 0.113(6) 0.041(3) 0.082(5) -0.008(3) -0.035(5) -0.021(5)
C14A 0.110(6) 0.037(4) 0.079(4) -0.004(4) -0.033(5) -0.011(5)
C13A 0.105(6) 0.032(5) 0.070(4) -0.010(4) -0.029(5) -0.006(4)
Cl2 0.112(7) 0.150(9) 0.147(8) 0.025(7) -0.065(6) -0.033(6)
Cl3 0.092(4) 0.090(4) 0.092(4) 0.008(3) -0.043(3) -0.018(3)
C1A 0.110(7) 0.117(7) 0.119(8) 0.022(7) -0.056(7) -0.027(7)
Cl1 0.128(8) 0.131(8) 0.161(9) 0.041(7) -0.084(7) -0.048(7)
Cl4 0.100(6) 0.126(7) 0.135(7) 0.015(6) -0.062(6) 0.019(5)
C1B 0.111(8) 0.117(8) 0.119(8) 0.021(7) -0.054(6) -0.025(6)
Cl5 0.119(8) 0.110(8) 0.126(9) 0.015(7) -0.058(7) -0.032(7)
Cl6 0.087(7) 0.080(7) 0.122(8) 0.005(6) -0.056(6) -0.010(5)
C1C 0.099(7) 0.105(7) 0.116(8) 0.017(7) -0.046(7) -0.025(7)
Cl7 0.076(6) 0.090(8) 0.105(8) 0.038(6) -0.047(6) -0.035(6)
Cl8 0.119(9) 0.130(10) 0.132(10) 0.012(9) -0.038(8) -0.034(8)
C1D 0.091(9) 0.102(9) 0.111(9) 0.011(8) -0.043(8) -0.025(7)

loop_
_atom_type_symbol
_atom_type_description
_atom_type_scat_dispersion_real
_atom_type_scat_dispersion_imag
_atom_type_scat_source
C C 0.0137 0.0067 'International Tables Vol C Tables 4.2.6.8 and 6.1.1.4'
H H 0.0000 0.0000 'International Tables Vol C Tables 4.2.6.8 and 6.1.1.4'
Br Br -0.9338 1.0006 'International Tables Vol C Tables 4.2.6.8 and 6.1.1.4'
Cl Cl 0.3281 0.5435 'International Tables Vol C Tables 4.2.6.8 and 6.1.1.4'
N N 0.0241 0.0134 'International Tables Vol C Tables 4.2.6.8 and 6.1.1.4'
O O 0.0389 0.0241 'International Tables Vol C Tables 4.2.6.8 and 6.1.1.4'
P P 0.2543 0.3332 'International Tables Vol C Tables 4.2.6.8 and 6.1.1.4'

loop_
_geom_angle_atom_site_label_1
_geom_angle_atom_site_label_2
_geom_angle_atom_site_label_3
_geom_angle
_geom_angle_site_symmetry_1
_geom_angle_site_symmetry_3
_geom_angle_publ_flag
O1 P1 C6 109.8(3) . . ?
O1 P1 C5 112.8(3) . . ?
O1 P1 C12 111.1(8) . . ?
O1 P1 C12A 117.9(7) . . ?
C6 P1 C5 103.7(3) . . ?
C6 P1 C12A 102.9(7) . . ?
C5 P1 C12A 108.3(7) . . ?
C12 P1 C6 106.9(9) . . ?
C12 P1 C5 112.1(8) . . ?
N1 O2 H2 109.5 . . ?
O2 N1 C5 104.7(4) . . ?
O2 N1 C18 106.3(4) . . ?
C18 N1 C5 111.3(5) . . ?
C25 C4 C3 118.7(6) . . ?
C25 C4 C5 121.6(5) . . ?
C3 C4 C5 119.8(6) . . ?
C4 C25 H25 119.7 . . ?
C4 C25 C26 120.7(7) . . ?
C26 C25 H25 119.7 . . ?
C7 C6 P1 124.4(5) . . ?
C7 C6 C11 119.9(6) . . ?
C11 C6 P1 115.7(5) . . ?
C4 C3 H3 119.8 . . ?
C4 C3 C2 120.5(7) . . ?
C2 C3 H3 119.8 . . ?
C20 C21 H21 119.4 . . ?
C22 C21 H21 119.4 . . ?
C22 C21 C20 121.3(7) . . ?
C21 C20 H20 120.2 . . ?
C19 C20 C21 119.5(7) . . ?
C19 C20 H20 120.2 . . ?
C3 C2 H2A 120.3 . . ?
C1 C2 C3 119.3(6) . . ?
C1 C2 H2A 120.3 . . ?
C7 C8 H8 120.0 . . ?
C9 C8 H8 120.0 . . ?
C9 C8 C7 120.0(8) . . ?
C2 C1 Br1 119.2(5) . . ?
C26 C1 Br1 119.4(6) . . ?
C26 C1 C2 121.4(6) . . ?
C25 C26 H26 120.3 . . ?
C1 C26 C25 119.5(7) . . ?
C1 C26 H26 120.3 . . ?
C6 C7 C8 119.4(7) . . ?
C6 C7 H7 120.3 . . ?
C8 C7 H7 120.3 . . ?
P1 C5 H5 109.8 . . ?
N1 C5 P1 106.6(4) . . ?
N1 C5 C4 110.4(5) . . ?
N1 C5 H5 109.8 . . ?
C4 C5 P1 110.4(4) . . ?
C4 C5 H5 109.8 . . ?
C6 C11 H11 120.1 . . ?
C10 C11 C6 119.8(8) . . ?
C10 C11 H11 120.1 . . ?
C20 C19 C18 119.3(6) . . ?
C24 C19 C20 118.7(6) . . ?
C24 C19 C18 122.0(5) . . ?
C11 C10 H10 120.2 . . ?
C9 C10 C11 119.6(8) . . ?
C9 C10 H10 120.2 . . ?
N1 C18 C19 110.4(5) . . ?
N1 C18 H18A 109.6 . . ?
N1 C18 H18B 109.6 . . ?
C19 C18 H18A 109.6 . . ?
C19 C18 H18B 109.6 . . ?
H18A C18 H18B 108.1 . . ?
C8 C9 H9 119.4 . . ?
C10 C9 C8 121.3(7) . . ?
C10 C9 H9 119.4 . . ?
C12 C13 H13 119.8 . . ?
C14 C13 H13 119.8 . . ?
C14 C13 C12 120(2) . . ?
C13 C12 P1 114.2(16) . . ?
C17 C12 P1 126.3(18) . . ?
C17 C12 C13 120(2) . . ?
C19 C24 H24 119.4 . . ?
C19 C24 C23 121.3(7) . . ?
C23 C24 H24 119.4 . . ?
C24 C23 H23 120.3 . . ?
C24 C23 C22 119.4(7) . . ?
C22 C23 H23 120.3 . . ?
C21 C22 C23 119.8(7) . . ?
C21 C22 H22 120.1 . . ?
C23 C22 H22 120.1 . . ?
C17 C16 H16 120.2 . . ?
C15 C16 H16 120.2 . . ?
C15 C16 C17 119.5(18) . . ?
C12 C17 C16 121(2) . . ?
C12 C17 H17 119.7 . . ?
C16 C17 H17 119.7 . . ?
C13 C14 H14 119.9 . . ?
C13 C14 C15 120.2(18) . . ?
C15 C14 H14 119.9 . . ?
C16 C15 C14 119.6(17) . . ?
C16 C15 H15 120.2 . . ?
C14 C15 H15 120.2 . . ?
O3 P2 C32 110.6(3) . . ?
O3 P2 C38 113.8(3) . . ?
O3 P2 C31 111.8(3) . . ?
C32 P2 C31 104.0(3) . . ?
C38 P2 C32 105.8(3) . . ?
C38 P2 C31 110.3(4) . . ?
N2 O4 H4 109.5 . . ?
O4 N2 C31 107.7(5) . . ?
O4 N2 C44 106.0(5) . . ?
C44 N2 C31 110.5(5) . . ?
C28 C29 H29 118.9 . . ?
C28 C29 C30 122.2(7) . . ?
C30 C29 H29 118.9 . . ?
C29 C28 H28 120.9 . . ?
C29 C28 C27 118.1(6) . . ?
C27 C28 H28 120.9 . . ?
C32 C33 H33 119.9 . . ?
C34 C33 H33 119.9 . . ?
C34 C33 C32 120.2(8) . . ?
C28 C27 Br2 119.2(5) . . ?
C52 C27 Br2 119.0(6) . . ?
C52 C27 C28 121.8(7) . . ?
C29 C30 C31 122.3(6) . . ?
C51 C30 C29 117.5(7) . . ?
C51 C30 C31 120.0(6) . . ?
C33 C32 P2 123.7(6) . . ?
C33 C32 C37 119.5(7) . . ?
C37 C32 P2 116.8(5) . . ?
C33 C34 H34 119.3 . . ?
C35 C34 C33 121.3(8) . . ?
C35 C34 H34 119.3 . . ?
C30 C51 H51 119.3 . . ?
C52 C51 C30 121.3(6) . . ?
C52 C51 H51 119.3 . . ?
C39 C38 P2 117.5(7) . . ?
C39 C38 C43 119.9(9) . . ?
C43 C38 P2 122.5(7) . . ?
C32 C37 H37 120.5 . . ?
C36 C37 C32 119.1(8) . . ?
C36 C37 H37 120.5 . . ?
P2 C31 H31 109.5 . . ?
N2 C31 P2 109.6(4) . . ?
N2 C31 H31 109.5 . . ?
C30 C31 P2 108.9(4) . . ?
C30 C31 N2 109.8(5) . . ?
C30 C31 H31 109.5 . . ?
C46 C45 C44 120.9(9) . . ?
C50 C45 C44 120.8(9) . . ?
C50 C45 C46 118.3(9) . . ?
N2 C44 C45 110.4(6) . . ?
N2 C44 H44A 109.6 . . ?
N2 C44 H44B 109.6 . . ?
C45 C44 H44A 109.6 . . ?
C45 C44 H44B 109.6 . . ?
H44A C44 H44B 108.1 . . ?
C38 C39 H39 120.9 . . ?
C38 C39 C40 118.2(13) . . ?
C40 C39 H39 120.9 . . ?
C34 C35 H35 120.5 . . ?
C34 C35 C36 119.0(7) . . ?
C36 C35 H35 120.5 . . ?
C27 C52 C51 119.0(7) . . ?
C27 C52 H52 120.5 . . ?
C51 C52 H52 120.5 . . ?
C38 C43 H43 120.3 . . ?
C42 C43 C38 119.4(13) . . ?
C42 C43 H43 120.3 . . ?
C39 C40 H40 119.2 . . ?
C41 C40 C39 121.5(14) . . ?
C41 C40 H40 119.2 . . ?
C49 C48 H48 120.7 . . ?
C49 C48 C47 118.6(10) . . ?
C47 C48 H48 120.7 . . ?
C43 C42 H42 119.1 . . ?
C41 C42 C43 121.8(15) . . ?
C41 C42 H42 119.1 . . ?
C37 C36 C35 121.0(9) . . ?
C37 C36 H36 119.5 . . ?
C35 C36 H36 119.5 . . ?
C48 C49 H49 119.6 . . ?
C48 C49 C50 120.8(12) . . ?
C50 C49 H49 119.6 . . ?
C48 C47 H47 120.7 . . ?
C46 C47 C48 118.6(11) . . ?
C46 C47 H47 120.7 . . ?
C45 C46 C47 122.2(11) . . ?
C45 C46 H46 118.9 . . ?
C47 C46 H46 118.9 . . ?
C40 C41 H41 120.4 . . ?
C42 C41 C40 119.2(12) . . ?
C42 C41 H41 120.4 . . ?
C45 C50 C49 121.4(11) . . ?
C45 C50 H50 119.3 . . ?
C49 C50 H50 119.3 . . ?
O5 P3 C58 113.9(3) . . ?
O5 P3 C64 110.1(3) . . ?
O5 P3 C57 113.0(3) . . ?
C58 P3 C64 104.0(3) . . ?
C58 P3 C57 111.6(3) . . ?
C64 P3 C57 103.3(3) . . ?
N3 O6 H6 109.5 . . ?
O6 N3 C57 108.0(5) . . ?
O6 N3 C70 106.2(6) . . ?
C70 N3 C57 111.7(5) . . ?
C59 C58 P3 123.4(6) . . ?
C63 C58 P3 117.3(7) . . ?
C63 C58 C59 119.1(8) . . ?
C75 C74 H74 120.7 . . ?
C75 C74 C73 118.5(9) . . ?
C73 C74 H74 120.7 . . ?
C65 C64 P3 122.0(6) . . ?
C69 C64 P3 117.1(5) . . ?
C69 C64 C65 120.9(7) . . ?
P3 C57 H57 110.1 . . ?
N3 C57 P3 109.4(4) . . ?
N3 C57 H57 110.1 . . ?
N3 C57 C56 108.9(5) . . ?
C56 C57 P3 108.0(4) . . ?
C56 C57 H57 110.1 . . ?
C74 C75 H75 119.0 . . ?
C74 C75 C76 122.1(11) . . ?
C76 C75 H75 119.0 . . ?
C56 C55 H55 119.3 . . ?
C54 C55 H55 119.3 . . ?
C54 C55 C56 121.3(7) . . ?
C72 C71 C70 121.3(8) . . ?
C72 C71 C76 119.0(8) . . ?
C76 C71 C70 119.7(9) . . ?
C55 C56 C57 120.6(6) . . ?
C77 C56 C57 121.3(6) . . ?
C77 C56 C55 118.1(7) . . ?
C64 C65 H65 120.1 . . ?
C66 C65 C64 119.8(9) . . ?
C66 C65 H65 120.1 . . ?
C56 C77 H77 119.5 . . ?
C78 C77 C56 121.0(7) . . ?
C78 C77 H77 119.5 . . ?
C71 C72 H72 119.0 . . ?
C71 C72 C73 121.9(10) . . ?
C73 C72 H72 119.0 . . ?
N3 C70 C71 111.3(6) . . ?
N3 C70 H70A 109.4 . . ?
N3 C70 H70B 109.4 . . ?
C71 C70 H70A 109.4 . . ?
C71 C70 H70B 109.4 . . ?
H70A C70 H70B 108.0 . . ?
C74 C73 H73 120.4 . . ?
C72 C73 C74 119.3(11) . . ?
C72 C73 H73 120.4 . . ?
C75 C76 H76 120.4 . . ?
C71 C76 C75 119.2(11) . . ?
C71 C76 H76 120.4 . . ?
C61 C62 H62 119.6 . . ?
C61 C62 C63 120.8(10) . . ?
C63 C62 H62 119.6 . . ?
C64 C69 H69 121.1 . . ?
C64 C69 C68 117.8(9) . . ?
C68 C69 H69 121.1 . . ?
C61 C60 H60 119.3 . . ?
C61 C60 C59 121.4(11) . . ?
C59 C60 H60 119.3 . . ?
C55 C54 H54 120.9 . . ?
C55 C54 C53 118.2(7) . . ?
C53 C54 H54 120.9 . . ?
C62 C61 H61 120.1 . . ?
C60 C61 C62 119.8(10) . . ?
C60 C61 H61 120.1 . . ?
C58 C59 H59 120.6 . . ?
C60 C59 C58 118.9(10) . . ?
C60 C59 H59 120.6 . . ?
C77 C78 H78 120.2 . . ?
C77 C78 C53 119.5(8) . . ?
C53 C78 H78 120.2 . . ?
C69 C68 H68 119.5 . . ?
C67 C68 C69 121.0(10) . . ?
C67 C68 H68 119.5 . . ?
C65 C66 H66 119.8 . . ?
C65 C66 C67 120.4(9) . . ?
C67 C66 H66 119.8 . . ?
C54 C53 Br3 119.4(6) . . ?
C78 C53 Br3 118.8(6) . . ?
C78 C53 C54 121.8(8) . . ?
C58 C63 C62 119.9(10) . . ?
C58 C63 H63 120.0 . . ?
C62 C63 H63 120.0 . . ?
C68 C67 C66 120.0(8) . . ?
C68 C67 H67 120.0 . . ?
C66 C67 H67 120.0 . . ?
O7 P4 C84 110.8(3) . . ?
O7 P4 C83 113.4(3) . . ?
O7 P4 C90 112.4(4) . . ?
C84 P4 C83 100.7(3) . . ?
C90 P4 C84 103.4(3) . . ?
C90 P4 C83 115.0(3) . . ?
N4 O8 H8A 109.5 . . ?
O8 N4 C83 107.0(5) . . ?
O8 N4 C96 106.4(5) . . ?
C83 N4 C96 110.3(4) . . ?
C98 C97 C96 121.4(6) . . ?
C98 C97 C102 117.3(6) . . ?
C102 C97 C96 121.2(7) . . ?
C81 C82 C83 121.4(6) . . ?
C81 C82 C103 119.1(7) . . ?
C103 C82 C83 119.4(5) . . ?
C82 C81 H81 119.9 . . ?
C82 C81 C80 120.3(8) . . ?
C80 C81 H81 119.9 . . ?
C81 C80 H80 120.3 . . ?
C79 C80 C81 119.5(7) . . ?
C79 C80 H80 120.3 . . ?
C84 C85 H85 119.7 . . ?
C86 C85 H85 119.7 . . ?
C86 C85 C84 120.6(9) . . ?
C85 C84 P4 121.8(6) . . ?
C89 C84 P4 118.4(6) . . ?
C89 C84 C85 119.8(7) . . ?
C98 C99 H99 119.9 . . ?
C100 C99 H99 119.9 . . ?
C100 C99 C98 120.2(7) . . ?
P4 C83 H83 109.9 . . ?
N4 C83 P4 112.1(4) . . ?
N4 C83 C82 108.5(5) . . ?
N4 C83 H83 109.9 . . ?
C82 C83 P4 106.4(4) . . ?
C82 C83 H83 109.9 . . ?
C97 C98 C99 121.2(7) . . ?
C97 C98 H98 119.4 . . ?
C99 C98 H98 119.4 . . ?
C82 C103 H103 119.7 . . ?
C82 C103 C104 120.6(7) . . ?
C104 C103 H103 119.7 . . ?
C99 C100 H100 120.3 . . ?
C101 C100 C99 119.4(8) . . ?
C101 C100 H100 120.3 . . ?
C87 C88 H88 119.3 . . ?
C87 C88 C89 121.3(10) . . ?
C89 C88 H88 119.3 . . ?
C91 C90 P4 114.1(7) . . ?
C95 C90 P4 126.9(7) . . ?
C95 C90 C91 119.0(9) . . ?
N4 C96 C97 111.5(5) . . ?
N4 C96 H96A 109.3 . . ?
N4 C96 H96B 109.3 . . ?
C97 C96 H96A 109.3 . . ?
C97 C96 H96B 109.3 . . ?
H96A C96 H96B 108.0 . . ?
C80 C79 Br4 119.9(7) . . ?
C80 C79 C104 121.7(8) . . ?
C104 C79 Br4 118.4(8) . . ?
C88 C87 H87 119.4 . . ?
C86 C87 C88 121.1(8) . . ?
C86 C87 H87 119.4 . . ?
C103 C104 H104 120.6 . . ?
C79 C104 C103 118.8(9) . . ?
C79 C104 H104 120.6 . . ?
C90 C91 H91 119.7 . . ?
C90 C91 C92 120.5(11) . . ?
C92 C91 H91 119.7 . . ?
C84 C89 H89 120.8 . . ?
C88 C89 C84 118.4(9) . . ?
C88 C89 H89 120.8 . . ?
C85 C86 H86 120.6 . . ?
C87 C86 C85 118.7(9) . . ?
C87 C86 H86 120.6 . . ?
C100 C101 H101 119.1 . . ?
C100 C101 C102 121.7(8) . . ?
C102 C101 H101 119.1 . . ?
C97 C102 C101 120.1(8) . . ?
C97 C102 H102 119.9 . . ?
C101 C102 H102 119.9 . . ?
C91 C92 H92 120.5 . . ?
C93 C92 C91 119.0(10) . . ?
C93 C92 H92 120.5 . . ?
C92 C93 H93 120.1 . . ?
C92 C93 C94 119.8(11) . . ?
C94 C93 H93 120.1 . . ?
C90 C95 H95 119.4 . . ?
C90 C95 C94 121.1(11) . . ?
C94 C95 H95 119.4 . . ?
C93 C94 C95 120.3(13) . . ?
C93 C94 H94 119.9 . . ?
C95 C94 H94 119.9 . . ?
C17A C12A P1 121.0(16) . . ?
C13A C12A P1 119.9(15) . . ?
C13A C12A C17A 118(2) . . ?
C12A C17A H17A 119.8 . . ?
C16A C17A C12A 120.3(19) . . ?
C16A C17A H17A 119.8 . . ?
C17A C16A H16A 120.5 . . ?
C15A C16A C17A 119.0(18) . . ?
C15A C16A H16A 120.5 . . ?
C16A C15A H15A 119.3 . . ?
C14A C15A C16A 121.4(15) . . ?
C14A C15A H15A 119.3 . . ?
C15A C14A H14A 120.8 . . ?
C15A C14A C13A 118.3(17) . . ?
C13A C14A H14A 120.8 . . ?
C12A C13A C14A 122(2) . . ?
C12A C13A H13A 118.9 . . ?
C14A C13A H13A 118.9 . . ?
Cl2 C1A H1AA 111.2 . . ?
Cl2 C1A H1AB 111.2 . . ?
Cl3 C1A Cl2 102.7(10) . . ?
Cl3 C1A H1AA 111.2 . . ?
Cl3 C1A H1AB 111.2 . . ?
H1AA C1A H1AB 109.1 . . ?
Cl1 C1B Cl4 97.9(12) . . ?
Cl1 C1B H1BA 112.2 . . ?
Cl1 C1B H1BB 112.2 . . ?
Cl4 C1B H1BA 112.2 . . ?
Cl4 C1B H1BB 112.2 . . ?
H1BA C1B H1BB 109.8 . . ?
Cl5 C1C Cl6 110.7(15) . . ?
Cl5 C1C H1CA 109.5 . . ?
Cl5 C1C H1CB 109.5 . . ?
Cl6 C1C H1CA 109.5 . . ?
Cl6 C1C H1CB 109.5 . . ?
H1CA C1C H1CB 108.1 . . ?
Cl7 C1D H1DA 111.4 . . ?
Cl7 C1D H1DB 111.4 . . ?
Cl8 C1D Cl7 101.8(15) . . ?
Cl8 C1D H1DA 111.4 . . ?
Cl8 C1D H1DB 111.4 . . ?
H1DA C1D H1DB 109.3 . . ?

loop_
_geom_bond_atom_site_label_1
_geom_bond_atom_site_label_2
_geom_bond_distance
_geom_bond_site_symmetry_2
_geom_bond_publ_flag
Br1 C1 1.909(6) . ?
P1 O1 1.483(5) . ?
P1 C6 1.819(6) . ?
P1 C5 1.859(6) . ?
P1 C12 1.70(3) . ?
P1 C12A 1.91(3) . ?
O2 H2 0.8400 . ?
O2 N1 1.439(7) . ?
N1 C5 1.476(7) . ?
N1 C18 1.456(8) . ?
C4 C25 1.373(9) . ?
C4 C3 1.398(8) . ?
C4 C5 1.500(8) . ?
C25 H25 0.9500 . ?
C25 C26 1.407(10) . ?
C6 C7 1.367(10) . ?
C6 C11 1.396(10) . ?
C3 H3 0.9500 . ?
C3 C2 1.399(10) . ?
C21 H21 0.9500 . ?
C21 C20 1.395(11) . ?
C21 C22 1.343(13) . ?
C20 H20 0.9500 . ?
C20 C19 1.394(9) . ?
C2 H2A 0.9500 . ?
C2 C1 1.368(12) . ?
C8 H8 0.9500 . ?
C8 C7 1.402(11) . ?
C8 C9 1.366(16) . ?
C1 C26 1.361(11) . ?
C26 H26 0.9500 . ?
C7 H7 0.9500 . ?
C5 H5 1.0000 . ?
C11 H11 0.9500 . ?
C11 C10 1.393(11) . ?
C19 C18 1.516(8) . ?
C19 C24 1.378(10) . ?
C10 H10 0.9500 . ?
C10 C9 1.353(16) . ?
C18 H18A 0.9900 . ?
C18 H18B 0.9900 . ?
C9 H9 0.9500 . ?
C13 H13 0.9500 . ?
C13 C12 1.39(2) . ?
C13 C14 1.377(19) . ?
C12 C17 1.38(2) . ?
C24 H24 0.9500 . ?
C24 C23 1.378(11) . ?
C23 H23 0.9500 . ?
C23 C22 1.399(12) . ?
C22 H22 0.9500 . ?
C16 H16 0.9500 . ?
C16 C17 1.402(18) . ?
C16 C15 1.39(2) . ?
C17 H17 0.9500 . ?
C14 H14 0.9500 . ?
C14 C15 1.40(2) . ?
C15 H15 0.9500 . ?
Br2 C27 1.909(7) . ?
P2 O3 1.477(4) . ?
P2 C32 1.808(6) . ?
P2 C38 1.805(8) . ?
P2 C31 1.850(7) . ?
O4 H4 0.8400 . ?
O4 N2 1.441(8) . ?
N2 C31 1.479(8) . ?
N2 C44 1.467(9) . ?
C29 H29 0.9500 . ?
C29 C28 1.365(11) . ?
C29 C30 1.405(8) . ?
C28 H28 0.9500 . ?
C28 C27 1.402(11) . ?
C33 H33 0.9500 . ?
C33 C32 1.390(9) . ?
C33 C34 1.371(11) . ?
C27 C52 1.376(10) . ?
C30 C51 1.405(10) . ?
C30 C31 1.479(10) . ?
C32 C37 1.396(10) . ?
C34 H34 0.9500 . ?
C34 C35 1.360(16) . ?
C51 H51 0.9500 . ?
C51 C52 1.379(11) . ?
C38 C39 1.375(13) . ?
C38 C43 1.385(14) . ?
C37 H37 0.9500 . ?
C37 C36 1.380(12) . ?
C31 H31 1.0000 . ?
C45 C44 1.516(10) . ?
C45 C46 1.380(14) . ?
C45 C50 1.329(15) . ?
C44 H44A 0.9900 . ?
C44 H44B 0.9900 . ?
C39 H39 0.9500 . ?
C39 C40 1.391(17) . ?
C35 H35 0.9500 . ?
C35 C36 1.398(16) . ?
C52 H52 0.9500 . ?
C43 H43 0.9500 . ?
C43 C42 1.383(16) . ?
C40 H40 0.9500 . ?
C40 C41 1.38(3) . ?
C48 H48 0.9500 . ?
C48 C49 1.372(19) . ?
C48 C47 1.387(19) . ?
C42 H42 0.9500 . ?
C42 C41 1.32(3) . ?
C36 H36 0.9500 . ?
C49 H49 0.9500 . ?
C49 C50 1.389(15) . ?
C47 H47 0.9500 . ?
C47 C46 1.384(15) . ?
C46 H46 0.9500 . ?
C41 H41 0.9500 . ?
C50 H50 0.9500 . ?
Br3 C53 1.916(8) . ?
P3 O5 1.488(5) . ?
P3 C58 1.805(8) . ?
P3 C64 1.811(6) . ?
P3 C57 1.860(6) . ?
O6 H6 0.8400 . ?
O6 N3 1.444(8) . ?
N3 C57 1.476(8) . ?
N3 C70 1.460(9) . ?
C58 C59 1.416(12) . ?
C58 C63 1.367(12) . ?
C74 H74 0.9500 . ?
C74 C75 1.327(18) . ?
C74 C73 1.401(17) . ?
C64 C65 1.408(10) . ?
C64 C69 1.375(12) . ?
C57 H57 1.0000 . ?
C57 C56 1.495(11) . ?
C75 H75 0.9500 . ?
C75 C76 1.406(15) . ?
C55 H55 0.9500 . ?
C55 C56 1.414(9) . ?
C55 C54 1.375(11) . ?
C71 C72 1.347(13) . ?
C71 C70 1.510(10) . ?
C71 C76 1.373(14) . ?
C56 C77 1.395(10) . ?
C65 H65 0.9500 . ?
C65 C66 1.370(12) . ?
C77 H77 0.9500 . ?
C77 C78 1.366(13) . ?
C72 H72 0.9500 . ?
C72 C73 1.382(14) . ?
C70 H70A 0.9900 . ?
C70 H70B 0.9900 . ?
C73 H73 0.9500 . ?
C76 H76 0.9500 . ?
C62 H62 0.9500 . ?
C62 C61 1.359(19) . ?
C62 C63 1.389(15) . ?
C69 H69 0.9500 . ?
C69 C68 1.417(13) . ?
C60 H60 0.9500 . ?
C60 C61 1.358(19) . ?
C60 C59 1.373(16) . ?
C54 H54 0.9500 . ?
C54 C53 1.387(12) . ?
C61 H61 0.9500 . ?
C59 H59 0.9500 . ?
C78 H78 0.9500 . ?
C78 C53 1.382(13) . ?
C68 H68 0.9500 . ?
C68 C67 1.375(18) . ?
C66 H66 0.9500 . ?
C66 C67 1.377(18) . ?
C63 H63 0.9500 . ?
C67 H67 0.9500 . ?
Br4 C79 1.907(8) . ?
P4 O7 1.483(5) . ?
P4 C84 1.808(6) . ?
P4 C83 1.854(6) . ?
P4 C90 1.806(8) . ?
O8 H8A 0.8400 . ?
O8 N4 1.444(7) . ?
N4 C83 1.462(7) . ?
N4 C96 1.481(8) . ?
C97 C98 1.361(10) . ?
C97 C96 1.506(9) . ?
C97 C102 1.382(10) . ?
C82 C81 1.382(9) . ?
C82 C83 1.518(9) . ?
C82 C103 1.388(11) . ?
C81 H81 0.9500 . ?
C81 C80 1.397(12) . ?
C80 H80 0.9500 . ?
C80 C79 1.363(15) . ?
C85 H85 0.9500 . ?
C85 C84 1.396(11) . ?
C85 C86 1.393(11) . ?
C84 C89 1.390(11) . ?
C99 H99 0.9500 . ?
C99 C98 1.400(11) . ?
C99 C100 1.349(12) . ?
C83 H83 1.0000 . ?
C98 H98 0.9500 . ?
C103 H103 0.9500 . ?
C103 C104 1.397(12) . ?
C100 H100 0.9500 . ?
C100 C101 1.326(14) . ?
C88 H88 0.9500 . ?
C88 C87 1.370(17) . ?
C88 C89 1.385(12) . ?
C90 C91 1.383(12) . ?
C90 C95 1.341(15) . ?
C96 H96A 0.9900 . ?
C96 H96B 0.9900 . ?
C79 C104 1.371(15) . ?
C87 H87 0.9500 . ?
C87 C86 1.365(16) . ?
C104 H104 0.9500 . ?
C91 H91 0.9500 . ?
C91 C92 1.401(16) . ?
C89 H89 0.9500 . ?
C86 H86 0.9500 . ?
C101 H101 0.9500 . ?
C101 C102 1.391(13) . ?
C102 H102 0.9500 . ?
C92 H92 0.9500 . ?
C92 C93 1.37(2) . ?
C93 H93 0.9500 . ?
C93 C94 1.368(19) . ?
C95 H95 0.9500 . ?
C95 C94 1.383(15) . ?
C94 H94 0.9500 . ?
C12A C17A 1.41(2) . ?
C12A C13A 1.39(2) . ?
C17A H17A 0.9500 . ?
C17A C16A 1.401(18) . ?
C16A H16A 0.9500 . ?
C16A C15A 1.39(2) . ?
C15A H15A 0.9500 . ?
C15A C14A 1.39(2) . ?
C14A H14A 0.9500 . ?
C14A C13A 1.39(2) . ?
C13A H13A 0.9500 . ?
Cl2 C1A 1.767(13) . ?
Cl3 C1A 1.765(13) . ?
C1A H1AA 0.9900 . ?
C1A H1AB 0.9900 . ?
Cl1 C1B 1.771(13) . ?
Cl4 C1B 1.778(13) . ?
C1B H1BA 0.9900 . ?
C1B H1BB 0.9900 . ?
Cl5 C1C 1.767(13) . ?
Cl6 C1C 1.775(13) . ?
C1C H1CA 0.9900 . ?
C1C H1CB 0.9900 . ?
Cl7 C1D 1.773(13) . ?
Cl8 C1D 1.769(13) . ?
C1D H1DA 0.9900 . ?
C1D H1DB 0.9900 . ?

loop_
_geom_torsion_atom_site_label_1
_geom_torsion_atom_site_label_2
_geom_torsion_atom_site_label_3
_geom_torsion_atom_site_label_4
_geom_torsion
_geom_torsion_site_symmetry_1
_geom_torsion_site_symmetry_2
_geom_torsion_site_symmetry_3
_geom_torsion_site_symmetry_4
_geom_torsion_publ_flag
Br1 C1 C26 C25 -179.7(5) . . . . ?
P1 C6 C7 C8 -178.3(6) . . . . ?
P1 C6 C11 C10 179.1(7) . . . . ?
P1 C12 C17 C16 -177.4(18) . . . . ?
P1 C12A C17A C16A -173.6(15) . . . . ?
P1 C12A C13A C14A 175.4(16) . . . . ?
O2 N1 C5 P1 54.8(5) . . . . ?
O2 N1 C5 C4 174.8(4) . . . . ?
O2 N1 C18 C19 -73.2(6) . . . . ?
O1 P1 C6 C7 -169.2(6) . . . . ?
O1 P1 C6 C11 13.0(7) . . . . ?
O1 P1 C5 N1 41.7(5) . . . . ?
O1 P1 C5 C4 -78.2(5) . . . . ?
O1 P1 C12 C13 32.0(19) . . . . ?
O1 P1 C12 C17 -146.7(16) . . . . ?
C4 C25 C26 C1 2.4(11) . . . . ?
C4 C3 C2 C1 1.5(11) . . . . ?
C25 C4 C3 C2 -0.7(10) . . . . ?
C25 C4 C5 P1 75.4(7) . . . . ?
C25 C4 C5 N1 -42.2(8) . . . . ?
C6 P1 C5 N1 160.5(4) . . . . ?
C6 P1 C5 C4 40.5(5) . . . . ?
C6 P1 C12 C13 -87.8(17) . . . . ?
C6 P1 C12 C17 93.5(18) . . . . ?
C6 C11 C10 C9 -0.8(14) . . . . ?
C3 C4 C25 C26 -1.3(10) . . . . ?
C3 C4 C5 P1 -104.9(6) . . . . ?
C3 C4 C5 N1 137.4(6) . . . . ?
C3 C2 C1 Br1 177.8(5) . . . . ?
C3 C2 C1 C26 -0.4(11) . . . . ?
C21 C20 C19 C18 177.8(7) . . . . ?
C21 C20 C19 C24 -0.9(11) . . . . ?
C20 C21 C22 C23 -0.7(14) . . . . ?
C20 C19 C18 N1 143.9(6) . . . . ?
C20 C19 C24 C23 1.3(12) . . . . ?
C2 C1 C26 C25 -1.6(11) . . . . ?
C7 C6 C11 C10 1.1(12) . . . . ?
C7 C8 C9 C10 0.8(15) . . . . ?
C5 P1 C6 C7 70.0(7) . . . . ?
C5 P1 C6 C11 -107.9(6) . . . . ?
C5 P1 C12 C13 159.3(14) . . . . ?
C5 P1 C12 C17 -19(2) . . . . ?
C5 N1 C18 C19 173.3(5) . . . . ?
C5 C4 C25 C26 178.4(6) . . . . ?
C5 C4 C3 C2 179.7(6) . . . . ?
C11 C6 C7 C8 -0.5(11) . . . . ?
C11 C10 C9 C8 -0.2(15) . . . . ?
C19 C24 C23 C22 -1.3(13) . . . . ?
C18 N1 C5 P1 169.3(4) . . . . ?
C18 N1 C5 C4 -70.8(6) . . . . ?
C18 C19 C24 C23 -177.4(7) . . . . ?
C9 C8 C7 C6 -0.5(13) . . . . ?
C13 C12 C17 C16 4(2) . . . . ?
C13 C14 C15 C16 -1(3) . . . . ?
C12 P1 C6 C7 -48.5(10) . . . . ?
C12 P1 C6 C11 133.6(10) . . . . ?
C12 P1 C5 N1 -84.6(9) . . . . ?
C12 P1 C5 C4 155.4(9) . . . . ?
C12 C13 C14 C15 4(3) . . . . ?
C24 C19 C18 N1 -37.4(9) . . . . ?
C24 C23 C22 C21 1.1(14) . . . . ?
C22 C21 C20 C19 0.7(14) . . . . ?
C17 C16 C15 C14 0(3) . . . . ?
C14 C13 C12 P1 175.9(18) . . . . ?
C14 C13 C12 C17 -5(3) . . . . ?
C15 C16 C17 C12 -1(2) . . . . ?
Br2 C27 C52 C51 179.4(5) . . . . ?
P2 C32 C37 C36 177.5(6) . . . . ?
P2 C38 C39 C40 177.4(8) . . . . ?
P2 C38 C43 C42 -175.2(9) . . . . ?
O3 P2 C32 C33 -164.9(6) . . . . ?
O3 P2 C32 C37 16.2(6) . . . . ?
O3 P2 C38 C39 18.5(7) . . . . ?
O3 P2 C38 C43 -164.7(7) . . . . ?
O3 P2 C31 N2 50.6(5) . . . . ?
O3 P2 C31 C30 -69.6(5) . . . . ?
O4 N2 C31 P2 46.7(6) . . . . ?
O4 N2 C31 C30 166.4(5) . . . . ?
O4 N2 C44 C45 -74.0(8) . . . . ?
C29 C28 C27 Br2 179.7(5) . . . . ?
C29 C28 C27 C52 0.9(10) . . . . ?
C29 C30 C51 C52 -1.8(10) . . . . ?
C29 C30 C31 P2 -99.2(6) . . . . ?
C29 C30 C31 N2 140.8(6) . . . . ?
C28 C29 C30 C51 0.8(10) . . . . ?
C28 C29 C30 C31 176.5(6) . . . . ?
C28 C27 C52 C51 -1.8(10) . . . . ?
C33 C32 C37 C36 -1.4(10) . . . . ?
C33 C34 C35 C36 0.9(13) . . . . ?
C30 C29 C28 C27 -0.4(10) . . . . ?
C30 C51 C52 C27 2.2(10) . . . . ?
C32 P2 C38 C39 -103.0(6) . . . . ?
C32 P2 C38 C43 73.7(8) . . . . ?
C32 P2 C31 N2 169.9(4) . . . . ?
C32 P2 C31 C30 49.7(5) . . . . ?
C32 C33 C34 C35 -1.0(12) . . . . ?
C32 C37 C36 C35 1.3(12) . . . . ?
C34 C33 C32 P2 -177.5(6) . . . . ?
C34 C33 C32 C37 1.3(10) . . . . ?
C34 C35 C36 C37 -1.1(13) . . . . ?
C51 C30 C31 P2 76.4(6) . . . . ?
C51 C30 C31 N2 -43.6(8) . . . . ?
C38 P2 C32 C33 -41.3(7) . . . . ?
C38 P2 C32 C37 139.9(6) . . . . ?
C38 P2 C31 N2 -77.1(5) . . . . ?
C38 P2 C31 C30 162.7(4) . . . . ?
C38 C39 C40 C41 -2.9(17) . . . . ?
C38 C43 C42 C41 -1(2) . . . . ?
C31 P2 C32 C33 74.9(6) . . . . ?
C31 P2 C32 C37 -103.9(5) . . . . ?
C31 P2 C38 C39 145.1(6) . . . . ?
C31 P2 C38 C43 -38.1(8) . . . . ?
C31 N2 C44 C45 169.6(7) . . . . ?
C31 C30 C51 C52 -177.5(6) . . . . ?
C44 N2 C31 P2 162.1(5) . . . . ?
C44 N2 C31 C30 -78.3(7) . . . . ?
C44 C45 C46 C47 178.9(12) . . . . ?
C44 C45 C50 C49 -178.9(12) . . . . ?
C39 C38 C43 C42 1.4(15) . . . . ?
C39 C40 C41 C42 3(2) . . . . ?
C43 C38 C39 C40 0.5(13) . . . . ?
C43 C42 C41 C40 -1(2) . . . . ?
C48 C49 C50 C45 -1(2) . . . . ?
C48 C47 C46 C45 1(2) . . . . ?
C49 C48 C47 C46 -2(2) . . . . ?
C47 C48 C49 C50 2(2) . . . . ?
C46 C45 C44 N2 94.6(11) . . . . ?
C46 C45 C50 C49 0(2) . . . . ?
C50 C45 C44 N2 -86.8(11) . . . . ?
C50 C45 C46 C47 0(2) . . . . ?
P3 C58 C59 C60 -173.8(9) . . . . ?
P3 C58 C63 C62 174.7(7) . . . . ?
P3 C64 C65 C66 -177.2(6) . . . . ?
P3 C64 C69 C68 175.7(6) . . . . ?
P3 C57 C56 C55 -97.2(6) . . . . ?
P3 C57 C56 C77 80.4(7) . . . . ?
O6 N3 C57 P3 42.8(6) . . . . ?
O6 N3 C57 C56 160.7(5) . . . . ?
O6 N3 C70 C71 -74.7(8) . . . . ?
O5 P3 C58 C59 -159.6(8) . . . . ?
O5 P3 C58 C63 24.8(7) . . . . ?
O5 P3 C64 C65 -165.3(6) . . . . ?
O5 P3 C64 C69 16.8(6) . . . . ?
O5 P3 C57 N3 49.4(6) . . . . ?
O5 P3 C57 C56 -69.0(5) . . . . ?
N3 C57 C56 C55 144.0(6) . . . . ?
N3 C57 C56 C77 -38.4(8) . . . . ?
C58 P3 C64 C65 -42.9(6) . . . . ?
C58 P3 C64 C69 139.2(6) . . . . ?
C58 P3 C57 N3 -80.5(5) . . . . ?
C58 P3 C57 C56 161.1(4) . . . . ?
C74 C75 C76 C71 1(2) . . . . ?
C64 P3 C58 C59 80.5(8) . . . . ?
C64 P3 C58 C63 -95.1(6) . . . . ?
C64 P3 C57 N3 168.4(5) . . . . ?
C64 P3 C57 C56 49.9(5) . . . . ?
C64 C65 C66 C67 0.7(13) . . . . ?
C64 C69 C68 C67 2.6(12) . . . . ?
C57 P3 C58 C59 -30.2(9) . . . . ?
C57 P3 C58 C63 154.2(6) . . . . ?
C57 P3 C64 C65 73.8(6) . . . . ?
C57 P3 C64 C69 -104.1(6) . . . . ?
C57 N3 C70 C71 167.8(7) . . . . ?
C57 C56 C77 C78 -176.3(7) . . . . ?
C75 C74 C73 C72 0.0(17) . . . . ?
C55 C56 C77 C78 1.3(11) . . . . ?
C55 C54 C53 Br3 -178.5(5) . . . . ?
C55 C54 C53 C78 0.9(11) . . . . ?
C71 C72 C73 C74 0.4(15) . . . . ?
C56 C55 C54 C53 1.1(10) . . . . ?
C56 C77 C78 C53 0.7(12) . . . . ?
C65 C64 C69 C68 -2.2(10) . . . . ?
C65 C66 C67 C68 -0.3(14) . . . . ?
C77 C78 C53 Br3 177.5(6) . . . . ?
C77 C78 C53 C54 -1.9(12) . . . . ?
C72 C71 C70 N3 -79.7(9) . . . . ?
C72 C71 C76 C75 -0.9(17) . . . . ?
C70 N3 C57 P3 159.3(6) . . . . ?
C70 N3 C57 C56 -82.8(7) . . . . ?
C70 C71 C72 C73 177.9(9) . . . . ?
C70 C71 C76 C75 -178.6(11) . . . . ?
C73 C74 C75 C76 -1(2) . . . . ?
C76 C71 C72 C73 0.1(14) . . . . ?
C76 C71 C70 N3 98.1(10) . . . . ?
C69 C64 C65 C66 0.6(11) . . . . ?
C69 C68 C67 C66 -1.4(14) . . . . ?
C54 C55 C56 C57 175.4(6) . . . . ?
C54 C55 C56 C77 -2.2(9) . . . . ?
C61 C62 C63 C58 0.7(14) . . . . ?
C61 C60 C59 C58 -2.1(19) . . . . ?
C59 C58 C63 C62 -1.1(13) . . . . ?
C59 C60 C61 C62 1.8(19) . . . . ?
C63 C58 C59 C60 1.7(16) . . . . ?
C63 C62 C61 C60 -1.0(17) . . . . ?
Br4 C79 C104 C103 179.9(6) . . . . ?
P4 C84 C89 C88 179.7(7) . . . . ?
P4 C90 C91 C92 173.5(9) . . . . ?
P4 C90 C95 C94 -176.1(11) . . . . ?
O8 N4 C83 P4 47.9(5) . . . . ?
O8 N4 C83 C82 165.1(4) . . . . ?
O8 N4 C96 C97 -71.2(6) . . . . ?
O7 P4 C84 C85 -174.1(6) . . . . ?
O7 P4 C84 C89 6.9(7) . . . . ?
O7 P4 C83 N4 58.6(5) . . . . ?
O7 P4 C83 C82 -59.8(5) . . . . ?
O7 P4 C90 C91 33.6(7) . . . . ?
O7 P4 C90 C95 -148.4(10) . . . . ?
C82 C81 C80 C79 1.6(11) . . . . ?
C82 C103 C104 C79 3.6(13) . . . . ?
C81 C82 C83 P4 -101.2(6) . . . . ?
C81 C82 C83 N4 138.0(6) . . . . ?
C81 C82 C103 C104 -3.2(11) . . . . ?
C81 C80 C79 Br4 177.5(6) . . . . ?
C81 C80 C79 C104 -1.2(13) . . . . ?
C80 C79 C104 C103 -1.3(13) . . . . ?
C85 C84 C89 C88 0.6(12) . . . . ?
C84 P4 C83 N4 177.0(5) . . . . ?
C84 P4 C83 C82 58.6(5) . . . . ?
C84 P4 C90 C91 -85.9(7) . . . . ?
C84 P4 C90 C95 92.0(10) . . . . ?
C84 C85 C86 C87 -2.0(13) . . . . ?
C99 C100 C101 C102 0.8(19) . . . . ?
C83 P4 C84 C85 65.7(6) . . . . ?
C83 P4 C84 C89 -113.3(6) . . . . ?
C83 P4 C90 C91 165.3(6) . . . . ?
C83 P4 C90 C95 -16.7(11) . . . . ?
C83 N4 C96 C97 173.1(5) . . . . ?
C83 C82 C81 C80 176.3(6) . . . . ?
C83 C82 C103 C104 -179.0(7) . . . . ?
C98 C97 C96 N4 -44.5(9) . . . . ?
C98 C97 C102 C101 2.0(16) . . . . ?
C98 C99 C100 C101 -0.3(15) . . . . ?
C103 C82 C81 C80 0.6(10) . . . . ?
C103 C82 C83 P4 74.4(7) . . . . ?
C103 C82 C83 N4 -46.3(8) . . . . ?
C100 C99 C98 C97 0.7(13) . . . . ?
C100 C101 C102 C97 -2(2) . . . . ?
C88 C87 C86 C85 1.0(15) . . . . ?
C90 P4 C84 C85 -53.4(7) . . . . ?
C90 P4 C84 C89 127.6(6) . . . . ?
C90 P4 C83 N4 -72.7(5) . . . . ?
C90 P4 C83 C82 168.9(4) . . . . ?
C90 C91 C92 C93 2.6(18) . . . . ?
C90 C95 C94 C93 3(3) . . . . ?
C96 N4 C83 P4 163.2(5) . . . . ?
C96 N4 C83 C82 -79.7(6) . . . . ?
C96 C97 C98 C99 -178.0(7) . . . . ?
C96 C97 C102 C101 178.4(11) . . . . ?
C87 C88 C89 C84 -1.6(15) . . . . ?
C91 C90 C95 C94 2(2) . . . . ?
C91 C92 C93 C94 2(2) . . . . ?
C89 C88 C87 C86 0.8(16) . . . . ?
C86 C85 C84 P4 -177.8(6) . . . . ?
C86 C85 C84 C89 1.2(11) . . . . ?
C102 C97 C98 C99 -1.5(13) . . . . ?
C102 C97 C96 N4 139.2(8) . . . . ?
C92 C93 C94 C95 -5(2) . . . . ?
C95 C90 C91 C92 -4.6(16) . . . . ?
C12A P1 C6 C7 -42.7(9) . . . . ?
C12A P1 C6 C11 139.4(9) . . . . ?
C12A P1 C5 N1 -90.7(8) . . . . ?
C12A P1 C5 C4 149.4(8) . . . . ?
C12A C17A C16A C15A -2.1(19) . . . . ?
C17A C12A C13A C14A 4(3) . . . . ?
C17A C16A C15A C14A 5(3) . . . . ?
C16A C15A C14A C13A -3(3) . . . . ?
C15A C14A C13A C12A -1(3) . . . . ?
C13A C12A C17A C16A -2(2) . . . . ?
